data_7708680
loop_
_publ_author_name
'Meyer, Marco'
'Mardegan, Lorenzo'
'Tordera, Daniel'
'Prescimone, Alessandro'
'Sessolo, Michele'
'Bolink, Henk J.'
'Constable, Edwin C.'
'Housecroft, Catherine E.'

_publ_section_title
;
 A counterion study of a series of [Cu(P^P)(N^N)][A] compounds with
 bis(phosphane) and 6-methyl and 6,6'-dimethyl-substituted 2,2'-bipyridine
 ligands for light-emitting electrochemical cells
;
_journal_name_full 'Dalton Transactions'
_journal_paper_doi 10.1039/D1DT03239A
_journal_year 2021
_chemical_absolute_configuration ad
_chemical_formula_moiety 'C51 H44 Cu N2 O P2, 0.7(C3 H6 O), C24 H20 B'
_chemical_formula_sum 'C77.1 H68.2 B Cu N2 O1.7 P2'
_chemical_formula_weight 1186.22
_space_group_crystal_system orthorhombic
_space_group_IT_number 33
_space_group_name_Hall 'P 2c -2n'
_space_group_name_H-M_alt 'P n a 21'
_atom_sites_solution_hydrogens mixed
_atom_sites_solution_primary dual
_audit_creation_date 2021-03-12
_audit_creation_method
;
Olex2 1.3
(compiled 2020.11.12 svn.r5f609507 for OlexSys, GUI svn.r6272)
;
_audit_update_record
;
2021-05-01 deposited with the CCDC.	2021-11-02 downloaded from the CCDC.
;
_cell_angle_alpha 90
_cell_angle_beta 90
_cell_angle_gamma 90
_cell_formula_units_Z 8
_cell_length_a 28.7566(8)
_cell_length_b 14.3706(4)
_cell_length_c 30.3845(10)
_cell_measurement_reflns_used 9895
_cell_measurement_temperature 150
_cell_measurement_theta_max 69.245
_cell_measurement_theta_min 3.074
_cell_volume 12556.4(6)
_computing_cell_refinement 'SAINT v8.34A (Bruker, 2013)'
_computing_data_collection 'Apex2 (Bruker AXS, 2006)'
_computing_data_reduction 'SAINT v8.34A (Bruker, 2013)'
_computing_molecular_graphics 'Olex2 1.3 (Dolomanov et al., 2009)'
_computing_publication_material 'Olex2 1.3 (Dolomanov et al., 2009)'
_computing_structure_refinement 'SHELXL 2018/3 (Sheldrick, 2015)'
_computing_structure_solution 'SHELXT 2018/2 (Sheldrick, 2018)'
_diffrn_ambient_temperature 150
_diffrn_measured_fraction_theta_full 0.980
_diffrn_measured_fraction_theta_max 0.943
_diffrn_measurement_device Area
_diffrn_measurement_device_type 'Bruker APEX-II CCD'
_diffrn_measurement_method '\f and \w scans'
_diffrn_radiation_monochromator graphite
_diffrn_radiation_probe x-ray
_diffrn_radiation_type 'Cu K\a'
_diffrn_radiation_wavelength 1.54178
_diffrn_reflns_av_R_equivalents 0.0895
_diffrn_reflns_av_unetI/netI 0.0931
_diffrn_reflns_Laue_measured_fraction_full 0.980
_diffrn_reflns_Laue_measured_fraction_max 0.943
_diffrn_reflns_limit_h_max 34
_diffrn_reflns_limit_h_min -32
_diffrn_reflns_limit_k_max 16
_diffrn_reflns_limit_k_min -15
_diffrn_reflns_limit_l_max 36
_diffrn_reflns_limit_l_min -31
_diffrn_reflns_number 48359
_diffrn_reflns_point_group_measured_fraction_full 0.826
_diffrn_reflns_point_group_measured_fraction_max 0.793
_diffrn_reflns_theta_full 67.679
_diffrn_reflns_theta_max 70.005
_diffrn_reflns_theta_min 3.733
_diffrn_source_current 0.6
_diffrn_source_power 0.03
_diffrn_source_voltage 50.0
_diffrn_standards_number 0
_exptl_absorpt_coefficient_mu 1.345
_exptl_absorpt_correction_T_max 0.7533
_exptl_absorpt_correction_T_min 0.5416
_exptl_absorpt_correction_type multi-scan
_exptl_absorpt_process_details
;
SADABS-2012/1 (Bruker,2012) was used for absorption correction.
wR2(int) was 0.1127 before and 0.0805 after correction.
The Ratio of minimum to maximum transmission is 0.7190.
The \l/2 correction factor is 0.0015.
;
_exptl_crystal_colour yellow
_exptl_crystal_colour_primary yellow
_exptl_crystal_density_diffrn 1.255
_exptl_crystal_description plate
_exptl_crystal_F_000 4979
_exptl_crystal_size_max 0.23
_exptl_crystal_size_mid 0.2
_exptl_crystal_size_min 0.09
_refine_diff_density_max 0.776
_refine_diff_density_min -0.436
_refine_diff_density_rms 0.078
_refine_ls_abs_structure_details
;
 Refined as an inversion twin.
;
_refine_ls_abs_structure_Flack 0.10(3)
_refine_ls_extinction_method none
_refine_ls_goodness_of_fit_ref 1.009
_refine_ls_hydrogen_treatment constr
_refine_ls_matrix_type full
_refine_ls_number_parameters 1507
_refine_ls_number_reflns 18870
_refine_ls_number_restraints 7
_refine_ls_restrained_S_all 1.009
_refine_ls_R_factor_all 0.0764
_refine_ls_R_factor_gt 0.0592
_refine_ls_shift/su_max 0.001
_refine_ls_shift/su_mean 0.000
_refine_ls_structure_factor_coef Fsqd
_refine_ls_weighting_details 'w=1/[\s^2^(Fo^2^)+(0.0820P)^2^] where P=(Fo^2^+2Fc^2^)/3'
_refine_ls_weighting_scheme calc
_refine_ls_wR_factor_gt 0.1389
_refine_ls_wR_factor_ref 0.1509
_reflns_Friedel_coverage 0.648
_reflns_Friedel_fraction_full 0.667
_reflns_Friedel_fraction_max 0.636
_reflns_number_gt 15392
_reflns_number_total 18870
_reflns_threshold_expression 'I > 2\s(I)'
_cod_data_source_file d1dt03239a2.cif
_cod_data_source_block mem054_150k
_cod_original_formula_sum 'C77.10 H68.20 B Cu N2 O1.70 P2'
_cod_database_code 7708680
_shelx_shelxl_version_number 2018/3
_shelx_space_group_comment
;
The symmetry employed for this shelxl refinement is uniquely defined
by the following loop, which should always be used as a source of
symmetry information in preference to the above space-group names.
They are only intended as comments.
;
_shelx_estimated_absorpt_t_max 0.889
_shelx_estimated_absorpt_t_min 0.747
_olex2_refinement_description
;
1. Twinned data refinement
 Scales: 0.90(3)
 0.10(3)
2. Fixed Uiso
 At 1.2 times of:
  All C(H) groups
 At 1.5 times of:
  All C(H,H,H) groups
3. Restrained distances
 O4-C154
 1.2 with sigma of 0.02
 C155-C154 = C156-C154
 1.48 with sigma of 0.005
 C155-C156
 2.58 with sigma of 0.02
 O4-C155 \\sim O4-C156
 with sigma of 0.02
 C155-C154 \\sim C156-C154
 with sigma of 0.02
4. Uiso/Uaniso restraints and constraints
Uanis(C24) = Uanis(C23) = Uanis(C22) = Uanis(C21) = Uanis(C20) = Uanis(C19)
Uiso(O4) = Uiso(C154) = Uiso(C155) = Uiso(C156)
5. Others
 Fixed Sof: C154(0.4) C155(0.4) H15G(0.4) H15H(0.4) H15I(0.4) O4(0.4)
 C156(0.4) H15J(0.4) H15K(0.4) H15L(0.4)
6.a Riding coordinates:
 C155(H15G,H15H,H15I), C156(H15J,H15K,H15L)
6.b Aromatic/amide H refined with riding coordinates:
 C88(H88), C68(H68), C86(H86), C55(H55), C69(H69), C66(H66), C34(H34),
 C54(H54), C116(H116), C67(H67), C42(H42), C43(H43), C47(H47), C100(H100),
 C79(H79), C41(H41), C26(H26), C9(H9), C45(H45), C48(H48), C71(H71), C146(H146),
  C87(H87), C2(H2), C114(H114), C81(H81), C75(H75), C28(H28), C119(H119),
 C148(H148), C120(H120), C149(H149), C80(H80), C101(H101), C53(H53), C74(H74),
 C117(H117), C4(H4), C118(H118), C113(H113), C129(H129), C60(H60), C98(H98),
 C110(H110), C32(H32), C58(H58), C59(H59), C122(H122), C92(H92), C33(H33),
 C27(H27), C112(H112), C111(H111), C130(H130), C8(H8), C44(H44), C3(H3),
 C102(H102), C99(H99), C147(H147), C140(H140), C126(H126), C128(H128),
 C137(H137), C14(H14), C7(H7), C49(H49), C93(H93), C65(H65), C51(H51),
 C104(H104), C73(H73), C106(H106), C18(H18), C134(H134), C150(H150), C136(H136),
  C138(H138), C144(H144), C72(H72), C105(H105), C50(H50), C132(H132), C96(H96),
 C108(H108), C141(H141), C107(H107), C135(H135), C131(H131), C20(H20), C94(H94),
  C123(H123), C95(H95), C125(H125), C142(H142), C124(H124), C143(H143),
 C17(H17), C24(H24), C15(H15), C16(H16), C21(H21), C22(H22), C23(H23)
6.c Idealised Me refined as rotating group:
 C11(H11A,H11B,H11C), C38(H38A,H38B,H38C), C62(H62A,H62B,H62C), C89(H89A,H89B,
 H89C), C63(H63A,H63B,H63C), C90(H90A,H90B,H90C), C37(H37A,H37B,H37C), C12(H12A,
 H12B,H12C), C152(H15A,H15B,H15C), C153(H15D,H15E,H15F)
;
_olex2_date_sample_data_collection 2021-03-10
_olex2_date_sample_submission 2021-03-05
_olex2_diffrn_ambient_temperature_device 'Oxford Cryosystems'
_olex2_exptl_crystal_mounting_method 'The crystal was mounted on a mylar loop in perfluoroether oil'
_olex2_submission_original_sample_id MEM054_150K
_olex2_submission_special_instructions 'No special instructions were received'

loop_
_space_group_symop_operation_xyz
'x, y, z'
'-x, -y, z+1/2'
'x+1/2, -y+1/2, z'
'-x+1/2, y+1/2, z+1/2'

loop_
_atom_site_label
_atom_site_type_symbol
_atom_site_fract_x
_atom_site_fract_y
_atom_site_fract_z
_atom_site_U_iso_or_equiv
_atom_site_adp_type
_atom_site_occupancy
_atom_site_site_symmetry_order
_atom_site_calc_flag
_atom_site_refinement_flags_posn
_atom_site_refinement_flags_adp
_atom_site_refinement_flags_occupancy
_atom_site_disorder_assembly
_atom_site_disorder_group
Cu1 Cu 0.60035(3) 0.75842(6) 0.42259(3) 0.0228(2) Uani 1 1 d . . . . .
Cu2 Cu 0.65898(3) 1.24110(6) 0.59874(3) 0.0213(2) Uani 1 1 d . . . . .
P2 P 0.67359(5) 0.79639(10) 0.44214(6) 0.0216(3) Uani 1 1 d . . . . .
P3 P 0.58518(5) 1.20464(10) 0.57662(6) 0.0209(3) Uani 1 1 d . . . . .
P4 P 0.66866(5) 1.23739(11) 0.67407(6) 0.0228(3) Uani 1 1 d . . . . .
P1 P 0.58342(5) 0.74807(11) 0.34845(6) 0.0253(4) Uani 1 1 d . . . . .
O2 O 0.59675(13) 1.1043(3) 0.65781(15) 0.0226(9) Uani 1 1 d . . . . .
O1 O 0.65524(14) 0.8864(3) 0.36113(16) 0.0249(9) Uani 1 1 d . . . . .
N4 N 0.69236(16) 1.3561(3) 0.56838(18) 0.0212(11) Uani 1 1 d . . . . .
N1 N 0.56251(17) 0.6490(3) 0.45063(19) 0.0235(11) Uani 1 1 d . . . . .
O3 O 0.8410(2) 1.1095(4) 0.1632(2) 0.0546(15) Uani 1 1 d . . . . .
N2 N 0.54069(17) 0.8311(4) 0.44581(19) 0.0232(11) Uani 1 1 d . . . . .
N3 N 0.71644(16) 1.1756(4) 0.56923(19) 0.0233(11) Uani 1 1 d . . . . .
C78 C 0.57217(19) 0.9501(4) 0.6370(2) 0.0241(13) Uani 1 1 d . . . . .
C88 C 0.6512(2) 0.9456(5) 0.7357(2) 0.0296(14) Uani 1 1 d . . . . .
H88 H 0.647594 0.884985 0.747684 0.036 Uiso 1 1 calc R U . . .
C76 C 0.57046(18) 1.0813(4) 0.5855(2) 0.0222(13) Uani 1 1 d . . . . .
C56 C 0.7493(2) 1.2360(4) 0.5555(2) 0.0216(12) Uani 1 1 d . . . . .
C68 C 0.5228(2) 1.2328(5) 0.4557(3) 0.0339(16) Uani 1 1 d . . . . .
H68 H 0.492252 1.230766 0.443914 0.041 Uiso 1 1 calc R U . . .
C77 C 0.57933(18) 1.0434(4) 0.6260(2) 0.0236(14) Uani 1 1 d . . . . .
C39 C 0.6255(2) 0.9158(4) 0.3285(2) 0.0236(13) Uani 1 1 d . . . . .
C5 C 0.5189(2) 0.6723(5) 0.4616(2) 0.0259(14) Uani 1 1 d . . . . .
C97 C 0.6245(2) 1.3072(5) 0.7025(2) 0.0292(14) Uani 1 1 d . . . . .
C86 C 0.6933(2) 1.0902(5) 0.7341(2) 0.0294(14) Uani 1 1 d . . . . .
H86 H 0.718002 1.127857 0.744615 0.035 Uiso 1 1 calc R U . . .
C55 C 0.7927(2) 1.2054(5) 0.5415(2) 0.0284(14) Uani 1 1 d . . . . .
H55 H 0.815571 1.248476 0.531724 0.034 Uiso 1 1 calc R U . . .
C61 C 0.6776(2) 1.4442(5) 0.5652(2) 0.0263(14) Uani 1 1 d . . . . .
C57 C 0.7364(2) 1.3355(4) 0.5553(2) 0.0216(12) Uani 1 1 d . . . . .
C30 C 0.6665(2) 1.0743(5) 0.3293(3) 0.0314(15) Uani 1 1 d . . . . .
C69 C 0.5302(2) 1.2186(5) 0.4999(2) 0.0288(14) Uani 1 1 d . . . . .
H69 H 0.504401 1.206647 0.518596 0.035 Uiso 1 1 calc R U . . .
C40 C 0.6862(2) 0.7821(4) 0.5006(2) 0.0252(13) Uani 1 1 d . . . . .
C10 C 0.5313(2) 0.9235(5) 0.4420(2) 0.0283(14) Uani 1 1 d . . . . .
C66 C 0.6056(3) 1.2527(5) 0.4455(3) 0.0319(15) Uani 1 1 d . . . . .
H66 H 0.631408 1.264598 0.426810 0.038 Uiso 1 1 calc R U . . .
C1 C 0.5752(2) 0.5581(5) 0.4527(3) 0.0304(15) Uani 1 1 d . . . . .
C34 C 0.7057(2) 0.9817(4) 0.4602(2) 0.0281(14) Uani 1 1 d . . . . .
H34 H 0.714193 0.961879 0.488955 0.034 Uiso 1 1 calc R U . . .
C29 C 0.6322(2) 1.0035(5) 0.3089(2) 0.0283(14) Uani 1 1 d . . . . .
C54 C 0.8020(2) 1.1099(5) 0.5421(3) 0.0349(16) Uani 1 1 d . . . . .
H54 H 0.831633 1.087068 0.533404 0.042 Uiso 1 1 calc R U . . .
C25 C 0.5906(2) 0.8549(4) 0.3156(2) 0.0255(14) Uani 1 1 d . . . . .
C83 C 0.6204(2) 0.9758(4) 0.7030(2) 0.0266(13) Uani 1 1 d . . . . .
C116 C 0.2725(2) 1.1684(4) 0.4271(2) 0.0277(13) Uani 1 1 d . . . . .
H116 H 0.283973 1.178294 0.456049 0.033 Uiso 1 1 calc R U . . .
C67 C 0.5610(3) 1.2503(5) 0.4282(3) 0.0343(15) Uani 1 1 d . . . . .
H67 H 0.556342 1.260535 0.397666 0.041 Uiso 1 1 calc R U . . .
C91 C 0.7240(2) 1.2771(4) 0.6967(2) 0.0282(14) Uani 1 1 d . . . . .
C35 C 0.68687(19) 0.9189(4) 0.4301(2) 0.0258(14) Uani 1 1 d . . . . .
C46 C 0.7226(2) 0.7365(5) 0.4155(2) 0.0268(14) Uani 1 1 d . . . . .
C42 C 0.7395(2) 0.7706(5) 0.5616(3) 0.0320(16) Uani 1 1 d . . . . .
H42 H 0.770358 0.769866 0.572776 0.038 Uiso 1 1 calc R U . . .
C43 C 0.7024(2) 0.7592(5) 0.5901(3) 0.0320(15) Uani 1 1 d . . . . .
H43 H 0.707985 0.751715 0.620692 0.038 Uiso 1 1 calc R U . . .
C139 C 0.3718(2) 0.7172(5) 0.5547(3) 0.0344(16) Uani 1 1 d . . . . .
C47 C 0.7334(2) 0.6435(5) 0.4276(3) 0.0315(15) Uani 1 1 d . . . . .
H47 H 0.716868 0.614817 0.451055 0.038 Uiso 1 1 calc R U . . .
C100 C 0.5546(3) 1.4188(6) 0.7384(3) 0.0425(18) Uani 1 1 d . . . . .
H100 H 0.530455 1.456771 0.749942 0.051 Uiso 1 1 calc R U . . .
C79 C 0.5561(2) 0.8936(4) 0.6031(3) 0.0291(14) Uani 1 1 d . . . . .
H79 H 0.551259 0.829319 0.608780 0.035 Uiso 1 1 calc R U . . .
C11 C 0.5693(2) 0.9861(5) 0.4274(3) 0.0339(16) Uani 1 1 d . . . . .
H11A H 0.575265 0.976422 0.395965 0.051 Uiso 1 1 calc R U . . .
H11B H 0.597589 0.972368 0.444173 0.051 Uiso 1 1 calc R U . . .
H11C H 0.560172 1.050953 0.432400 0.051 Uiso 1 1 calc R U . . .
C41 C 0.7320(2) 0.7830(5) 0.5172(2) 0.0282(15) Uani 1 1 d . . . . .
H41 H 0.757547 0.792044 0.497910 0.034 Uiso 1 1 calc R U . . .
C26 C 0.5641(2) 0.8775(5) 0.2792(3) 0.0325(15) Uani 1 1 d . . . . .
H26 H 0.540042 0.836961 0.269533 0.039 Uiso 1 1 calc R U . . .
C36 C 0.6743(2) 0.9520(4) 0.3888(2) 0.0241(13) Uani 1 1 d . . . . .
C9 C 0.4876(2) 0.9581(5) 0.4522(3) 0.0317(15) Uani 1 1 d . . . . .
H9 H 0.481335 1.022736 0.449206 0.038 Uiso 1 1 calc R U . . .
C145 C 0.4384(2) 0.6897(5) 0.6147(3) 0.0320(15) Uani 1 1 d . . . . .
C45 C 0.6490(2) 0.7693(5) 0.5298(2) 0.0281(14) Uani 1 1 d . . . . .
H45 H 0.618026 0.767941 0.518926 0.034 Uiso 1 1 calc R U . . .
C64 C 0.5749(2) 1.2214(4) 0.5179(2) 0.0225(13) Uani 1 1 d . . . . .
C48 C 0.7673(2) 0.5944(5) 0.4059(3) 0.0394(19) Uani 1 1 d . . . . .
H48 H 0.773830 0.532110 0.414393 0.047 Uiso 1 1 calc R U . . .
C38 C 0.6432(3) 1.1702(5) 0.3298(3) 0.0409(17) Uani 1 1 d . . . . .
H38A H 0.637926 1.191093 0.299510 0.061 Uiso 1 1 calc R U . . .
H38B H 0.663339 1.214709 0.345016 0.061 Uiso 1 1 calc R U . . .
H38C H 0.613295 1.165999 0.345223 0.061 Uiso 1 1 calc R U . . .
C71 C 0.5209(2) 1.3512(5) 0.5837(3) 0.0339(16) Uani 1 1 d . . . . .
H71 H 0.537657 1.377191 0.559702 0.041 Uiso 1 1 calc R U . . .
C146 C 0.4499(3) 0.6428(5) 0.6529(3) 0.0412(17) Uani 1 1 d . . . . .
H146 H 0.426924 0.636154 0.675121 0.049 Uiso 1 1 calc R U . . .
C121 C 0.3519(2) 1.3312(5) 0.3764(3) 0.0365(17) Uani 1 1 d . . . . .
C87 C 0.6865(2) 1.0015(5) 0.7510(3) 0.0329(15) Uani 1 1 d . . . . .
H87 H 0.706550 0.979118 0.773506 0.039 Uiso 1 1 calc R U . . .
C2 C 0.5444(3) 0.4893(5) 0.4657(3) 0.0361(16) Uani 1 1 d . . . . .
H2 H 0.554099 0.426216 0.467313 0.043 Uiso 1 1 calc R U . . .
C82 C 0.5791(2) 0.9217(5) 0.6846(2) 0.0283(14) Uani 1 1 d . . . . .
C114 C 0.3767(2) 1.1396(5) 0.4705(3) 0.0334(15) Uani 1 1 d . . . . .
H114 H 0.365055 1.084835 0.456912 0.040 Uiso 1 1 calc R U . . .
C81 C 0.5538(2) 1.0218(5) 0.5525(2) 0.0269(14) Uani 1 1 d . . . . .
H81 H 0.547124 1.045434 0.524010 0.032 Uiso 1 1 calc R U . . .
C75 C 0.5100(2) 1.2284(5) 0.6360(3) 0.0320(14) Uani 1 1 d . . . . .
H75 H 0.518933 1.170376 0.648429 0.038 Uiso 1 1 calc R U . . .
C70 C 0.53476(18) 1.2651(4) 0.6010(2) 0.0243(13) Uani 1 1 d . . . . .
C28 C 0.6054(2) 1.0219(5) 0.2713(3) 0.0346(16) Uani 1 1 d . . . . .
H28 H 0.610082 1.078449 0.255646 0.041 Uiso 1 1 calc R U . . .
C119 C 0.2367(2) 1.1399(5) 0.3441(3) 0.0359(16) Uani 1 1 d . . . . .
H119 H 0.224576 1.129650 0.315402 0.043 Uiso 1 1 calc R U . . .
C127 C 0.3490(2) 0.6995(5) 0.6417(3) 0.0333(15) Uani 1 1 d . . . . .
C148 C 0.5285(2) 0.6132(5) 0.6278(3) 0.0425(19) Uani 1 1 d . . . . .
H148 H 0.558707 0.588606 0.632654 0.051 Uiso 1 1 calc R U . . .
C120 C 0.2822(2) 1.1700(5) 0.3495(3) 0.0324(15) Uani 1 1 d . . . . .
H120 H 0.300577 1.181350 0.324058 0.039 Uiso 1 1 calc R U . . .
C13 C 0.5213(2) 0.7205(5) 0.3463(2) 0.0355(16) Uani 1 1 d . . . . .
C149 C 0.5181(2) 0.6574(5) 0.5892(3) 0.0403(19) Uani 1 1 d . . . . .
H149 H 0.540956 0.662350 0.566708 0.048 Uiso 1 1 calc R U . . .
C85 C 0.6632(2) 1.1240(4) 0.7010(2) 0.0256(13) Uani 1 1 d . . . . .
C80 C 0.5470(2) 0.9275(5) 0.5619(2) 0.0300(15) Uani 1 1 d . . . . .
H80 H 0.536120 0.886731 0.539602 0.036 Uiso 1 1 calc R U . . .
C101 C 0.5882(3) 1.4560(5) 0.7109(3) 0.0410(17) Uani 1 1 d . . . . .
H101 H 0.587690 1.520751 0.704523 0.049 Uiso 1 1 calc R U . . .
C53 C 0.7683(2) 1.0503(5) 0.5554(2) 0.0287(14) Uani 1 1 d . . . . .
H53 H 0.774112 0.985194 0.555344 0.034 Uiso 1 1 calc R U . . .
C31 C 0.6801(2) 1.0438(4) 0.3751(2) 0.0270(14) Uani 1 1 d . . . . .
C74 C 0.4717(3) 1.2768(6) 0.6531(3) 0.0407(17) Uani 1 1 d . . . . .
H74 H 0.454732 1.251296 0.677067 0.049 Uiso 1 1 calc R U . . .
C115 C 0.3022(2) 1.1842(4) 0.3912(3) 0.0303(15) Uani 1 1 d . . . . .
C117 C 0.2265(2) 1.1385(5) 0.4215(3) 0.0326(15) Uani 1 1 d . . . . .
H117 H 0.207533 1.127923 0.446646 0.039 Uiso 1 1 calc R U . . .
C4 C 0.4861(3) 0.6060(5) 0.4743(3) 0.0400(18) Uani 1 1 d . . . . .
H4 H 0.455252 0.623976 0.481387 0.048 Uiso 1 1 calc R U . . .
C52 C 0.7252(2) 1.0832(4) 0.5690(2) 0.0232(13) Uani 1 1 d . . . . .
C118 C 0.2088(2) 1.1246(5) 0.3810(3) 0.0364(17) Uani 1 1 d . . . . .
H118 H 0.177488 1.104640 0.377567 0.044 Uiso 1 1 calc R U . . .
C113 C 0.3948(2) 1.1321(6) 0.5127(3) 0.0363(17) Uani 1 1 d . . . . .
H113 H 0.395453 1.073457 0.527162 0.044 Uiso 1 1 calc R U . . .
C151 C 0.8081(3) 1.1105(6) 0.1873(3) 0.0442(19) Uani 1 1 d . . . . .
C129 C 0.2856(3) 0.5946(6) 0.6630(3) 0.047(2) Uani 1 1 d . . . . .
H129 H 0.265487 0.544758 0.655212 0.057 Uiso 1 1 calc R U . . .
C60 C 0.7069(2) 1.5157(5) 0.5510(3) 0.0324(15) Uani 1 1 d . . . . .
H60 H 0.695626 1.577686 0.548975 0.039 Uiso 1 1 calc R U . . .
C98 C 0.5917(2) 1.2691(5) 0.7312(3) 0.0342(15) Uani 1 1 d . . . . .
H98 H 0.593226 1.204968 0.738576 0.041 Uiso 1 1 calc R U . . .
C110 C 0.3932(2) 1.3007(5) 0.4687(3) 0.0333(15) Uani 1 1 d . . . . .
H110 H 0.393584 1.359059 0.453932 0.040 Uiso 1 1 calc R U . . .
C62 C 0.6281(2) 1.4646(5) 0.5770(3) 0.0334(15) Uani 1 1 d . . . . .
H62A H 0.626777 1.520455 0.595406 0.050 Uiso 1 1 calc R U . . .
H62B H 0.614979 1.411733 0.593119 0.050 Uiso 1 1 calc R U . . .
H62C H 0.610081 1.474948 0.550007 0.050 Uiso 1 1 calc R U . . .
C32 C 0.6998(2) 1.1046(5) 0.4057(3) 0.0318(15) Uani 1 1 d . . . . .
H32 H 0.704973 1.167793 0.397929 0.038 Uiso 1 1 calc R U . . .
C58 C 0.7676(2) 1.4052(5) 0.5418(2) 0.0272(14) Uani 1 1 d . . . . .
H58 H 0.798655 1.389792 0.533969 0.033 Uiso 1 1 calc R U . . .
C84 C 0.6276(2) 1.0661(4) 0.6879(2) 0.0243(13) Uani 1 1 d . . . . .
C59 C 0.7526(2) 1.4952(5) 0.5400(3) 0.0345(16) Uani 1 1 d . . . . .
H59 H 0.773239 1.543382 0.531273 0.041 Uiso 1 1 calc R U . . .
C122 C 0.3233(3) 1.3954(5) 0.3971(3) 0.0422(19) Uani 1 1 d . . . . .
H122 H 0.308854 1.376863 0.423763 0.051 Uiso 1 1 calc R U . . .
C92 C 0.7282(3) 1.3174(6) 0.7381(3) 0.0432(18) Uani 1 1 d . . . . .
H92 H 0.701078 1.331694 0.754570 0.052 Uiso 1 1 calc R U . . .
C33 C 0.7119(2) 1.0739(5) 0.4474(3) 0.0339(16) Uani 1 1 d . . . . .
H33 H 0.724723 1.116910 0.467781 0.041 Uiso 1 1 calc R U . . .
C89 C 0.5863(3) 0.8155(5) 0.6898(3) 0.0355(16) Uani 1 1 d . . . . .
H89A H 0.587459 0.799712 0.721199 0.053 Uiso 1 1 calc R U . . .
H89B H 0.615534 0.797263 0.675738 0.053 Uiso 1 1 calc R U . . .
H89C H 0.560385 0.782349 0.675922 0.053 Uiso 1 1 calc R U . . .
C27 C 0.5728(2) 0.9602(5) 0.2567(3) 0.0362(17) Uani 1 1 d . . . . .
H27 H 0.555687 0.973889 0.230744 0.043 Uiso 1 1 calc R U . . .
C112 C 0.4118(2) 1.2104(6) 0.5336(3) 0.0398(18) Uani 1 1 d . . . . .
H112 H 0.423683 1.206905 0.562687 0.048 Uiso 1 1 calc R U . . .
C63 C 0.6879(2) 1.0197(4) 0.5843(3) 0.0331(16) Uani 1 1 d . . . . .
H63A H 0.677219 1.039193 0.613480 0.050 Uiso 1 1 calc R U . . .
H63B H 0.700005 0.956015 0.585886 0.050 Uiso 1 1 calc R U . . .
H63C H 0.661829 1.021835 0.563534 0.050 Uiso 1 1 calc R U . . .
C103 C 0.3937(2) 1.1605(5) 0.3688(2) 0.0338(15) Uani 1 1 d . . . . .
C19 C 0.6117(5) 0.6645(7) 0.3120(4) 0.0687(12) Uani 1 1 d . . . . .
C111 C 0.4110(2) 1.2955(6) 0.5106(3) 0.0363(17) Uani 1 1 d . . . . .
H111 H 0.422857 1.349976 0.524264 0.044 Uiso 1 1 calc R U . . .
C109 C 0.3745(2) 1.2232(5) 0.4467(2) 0.0298(14) Uani 1 1 d . . . . .
C130 C 0.2811(2) 0.6372(6) 0.7028(3) 0.046(2) Uani 1 1 d . . . . .
H130 H 0.258100 0.616887 0.723095 0.055 Uiso 1 1 calc R U . . .
C8 C 0.4533(2) 0.8989(5) 0.4668(3) 0.0365(16) Uani 1 1 d . . . . .
H8 H 0.423508 0.922508 0.474361 0.044 Uiso 1 1 calc R U . . .
C90 C 0.5351(2) 0.9503(6) 0.7104(3) 0.0373(17) Uani 1 1 d . . . . .
H90A H 0.508102 0.916973 0.698632 0.056 Uiso 1 1 calc R U . . .
H90B H 0.530174 1.017509 0.707393 0.056 Uiso 1 1 calc R U . . .
H90C H 0.539107 0.934667 0.741562 0.056 Uiso 1 1 calc R U . . .
C44 C 0.6572(2) 0.7586(4) 0.5743(3) 0.0320(16) Uani 1 1 d . . . . .
H44 H 0.631908 0.750919 0.594072 0.038 Uiso 1 1 calc R U . . .
C3 C 0.4993(3) 0.5138(5) 0.4764(3) 0.0414(19) Uani 1 1 d . . . . .
H3 H 0.477561 0.467515 0.485017 0.050 Uiso 1 1 calc R U . . .
C102 C 0.6218(3) 1.4017(5) 0.6928(3) 0.0383(17) Uani 1 1 d . . . . .
H102 H 0.643732 1.428543 0.673163 0.046 Uiso 1 1 calc R U . . .
C99 C 0.5569(3) 1.3242(6) 0.7488(3) 0.0423(18) Uani 1 1 d . . . . .
H99 H 0.534477 1.297595 0.768104 0.051 Uiso 1 1 calc R U . . .
C147 C 0.4942(3) 0.6044(7) 0.6601(3) 0.050(2) Uani 1 1 d . . . . .
H147 H 0.500864 0.572810 0.686854 0.060 Uiso 1 1 calc R U . . .
C140 C 0.3563(2) 0.7861(6) 0.5249(3) 0.0394(17) Uani 1 1 d . . . . .
H140 H 0.353851 0.848459 0.534971 0.047 Uiso 1 1 calc R U . . .
C126 C 0.3718(3) 1.3612(7) 0.3369(3) 0.054(2) Uani 1 1 d . . . . .
H126 H 0.391170 1.320457 0.320522 0.065 Uiso 1 1 calc R U . . .
C128 C 0.3200(2) 0.6246(5) 0.6335(3) 0.0388(17) Uani 1 1 d . . . . .
H128 H 0.323554 0.591764 0.606578 0.047 Uiso 1 1 calc R U . . .
C137 C 0.4359(3) 0.9966(5) 0.6245(3) 0.045(2) Uani 1 1 d . . . . .
H137 H 0.465383 1.025989 0.626874 0.053 Uiso 1 1 calc R U . . .
C14 C 0.5079(4) 0.6280(7) 0.3498(3) 0.059(3) Uani 1 1 d . . . . .
H14 H 0.530314 0.579866 0.346567 0.071 Uiso 1 1 calc R U . . .
C7 C 0.4626(2) 0.8054(5) 0.4703(3) 0.0296(14) Uani 1 1 d . . . . .
H7 H 0.439266 0.763284 0.480105 0.036 Uiso 1 1 calc R U . . .
C49 C 0.7923(3) 0.6352(6) 0.3714(3) 0.0450(19) Uani 1 1 d . . . . .
H49 H 0.815683 0.601011 0.356344 0.054 Uiso 1 1 calc R U . . .
C93 C 0.7717(3) 1.3370(6) 0.7556(3) 0.056(2) Uani 1 1 d . . . . .
H93 H 0.774357 1.361266 0.784583 0.067 Uiso 1 1 calc R U . . .
C6 C 0.5067(2) 0.7737(5) 0.4593(2) 0.0255(13) Uani 1 1 d . . . . .
C65 C 0.6124(2) 1.2378(4) 0.4901(2) 0.0284(14) Uani 1 1 d . . . . .
H65 H 0.642985 1.238769 0.501841 0.034 Uiso 1 1 calc R U . . .
C51 C 0.7481(2) 0.7753(5) 0.3812(3) 0.0324(15) Uani 1 1 d . . . . .
H51 H 0.741558 0.837289 0.372274 0.039 Uiso 1 1 calc R U . . .
C104 C 0.3845(3) 1.0720(6) 0.3517(3) 0.0482(19) Uani 1 1 d . . . . .
H104 H 0.353613 1.048657 0.352980 0.058 Uiso 1 1 calc R U . . .
C73 C 0.4584(2) 1.3611(5) 0.6355(3) 0.0428(18) Uani 1 1 d . . . . .
H73 H 0.432223 1.392998 0.647087 0.051 Uiso 1 1 calc R U . . .
C106 C 0.4646(3) 1.0481(9) 0.3317(3) 0.065(3) Uani 1 1 d . . . . .
H106 H 0.488342 1.010017 0.319454 0.078 Uiso 1 1 calc R U . . .
C18 C 0.4883(3) 0.7896(7) 0.3516(3) 0.0453(19) Uani 1 1 d . . . . .
H18 H 0.496923 0.853233 0.349537 0.054 Uiso 1 1 calc R U . . .
C134 C 0.3519(2) 0.9091(5) 0.6165(3) 0.0407(18) Uani 1 1 d . . . . .
H134 H 0.322331 0.880385 0.613056 0.049 Uiso 1 1 calc R U . . .
C150 C 0.4736(2) 0.6954(5) 0.5827(3) 0.0368(17) Uani 1 1 d . . . . .
H150 H 0.467093 0.726062 0.555731 0.044 Uiso 1 1 calc R U . . .
C133 C 0.3914(2) 0.8531(5) 0.6135(3) 0.0342(15) Uani 1 1 d . . . . .
C136 C 0.3959(3) 1.0485(5) 0.6281(3) 0.0400(17) Uani 1 1 d . . . . .
H136 H 0.397368 1.113639 0.633300 0.048 Uiso 1 1 calc R U . . .
C138 C 0.4333(2) 0.9008(5) 0.6174(3) 0.0361(16) Uani 1 1 d . . . . .
H138 H 0.461463 0.866599 0.615202 0.043 Uiso 1 1 calc R U . . .
C144 C 0.3747(2) 0.6279(6) 0.5367(3) 0.0419(19) Uani 1 1 d . . . . .
H144 H 0.385910 0.579009 0.554923 0.050 Uiso 1 1 calc R U . . .
C37 C 0.7113(3) 1.0799(6) 0.3006(3) 0.0403(18) Uani 1 1 d . . . . .
H37A H 0.726677 1.019065 0.300259 0.060 Uiso 1 1 calc R U . . .
H37B H 0.732418 1.126502 0.313008 0.060 Uiso 1 1 calc R U . . .
H37C H 0.702931 1.097661 0.270474 0.060 Uiso 1 1 calc R U . . .
C72 C 0.4830(2) 1.3992(5) 0.6011(3) 0.0382(17) Uani 1 1 d . . . . .
H72 H 0.474201 1.457776 0.589257 0.046 Uiso 1 1 calc R U . . .
C105 C 0.4186(4) 1.0176(7) 0.3329(4) 0.063(3) Uani 1 1 d . . . . .
H105 H 0.410743 0.958767 0.320702 0.076 Uiso 1 1 calc R U . . .
C50 C 0.7825(3) 0.7262(6) 0.3597(3) 0.0428(19) Uani 1 1 d . . . . .
H50 H 0.799584 0.755079 0.336689 0.051 Uiso 1 1 calc R U . . .
C132 C 0.3435(3) 0.7403(5) 0.6828(3) 0.0415(18) Uani 1 1 d . . . . .
H132 H 0.363193 0.790646 0.690725 0.050 Uiso 1 1 calc R U . . .
C96 C 0.7634(2) 1.2606(6) 0.6724(3) 0.0418(19) Uani 1 1 d . . . . .
H96 H 0.760822 1.233545 0.644023 0.050 Uiso 1 1 calc R U . . .
C108 C 0.4407(3) 1.1882(7) 0.3670(3) 0.0468(19) Uani 1 1 d . . . . .
H108 H 0.448968 1.246884 0.379083 0.056 Uiso 1 1 calc R U . . .
C141 C 0.3445(2) 0.7667(8) 0.4818(3) 0.052(2) Uani 1 1 d . . . . .
H141 H 0.334587 0.815668 0.463040 0.063 Uiso 1 1 calc R U . . .
C107 C 0.4749(3) 1.1347(8) 0.3486(3) 0.057(2) Uani 1 1 d . . . . .
H107 H 0.505921 1.157293 0.347529 0.068 Uiso 1 1 calc R U . . .
C135 C 0.3532(3) 1.0036(5) 0.6241(3) 0.0432(19) Uani 1 1 d . . . . .
H135 H 0.325125 1.037982 0.626578 0.052 Uiso 1 1 calc R U . . .
C12 C 0.6243(3) 0.5353(5) 0.4403(4) 0.050(2) Uani 1 1 d . . . . .
H12A H 0.645526 0.561821 0.462222 0.075 Uiso 1 1 calc R U . . .
H12B H 0.631216 0.561631 0.411324 0.075 Uiso 1 1 calc R U . . .
H12C H 0.628209 0.467617 0.439411 0.075 Uiso 1 1 calc R U . . .
C131 C 0.3100(3) 0.7099(6) 0.7132(3) 0.047(2) Uani 1 1 d . . . . .
H131 H 0.307379 0.739678 0.741049 0.056 Uiso 1 1 calc R U . . .
C20 C 0.6560(5) 0.6346(7) 0.3221(4) 0.0687(12) Uani 1 1 d . . . . .
H20 H 0.669616 0.652990 0.349259 0.082 Uiso 1 1 calc R U . . .
C94 C 0.8113(3) 1.3212(6) 0.7308(3) 0.054(2) Uani 1 1 d . . . . .
H94 H 0.840954 1.336399 0.742456 0.065 Uiso 1 1 calc R U . . .
C123 C 0.3142(3) 1.4839(6) 0.3821(4) 0.059(3) Uani 1 1 d . . . . .
H123 H 0.294493 1.524566 0.398194 0.071 Uiso 1 1 calc R U . . .
C152 C 0.8086(3) 1.1636(8) 0.2294(4) 0.063(2) Uani 1 1 d . . . . .
H15A H 0.840693 1.180247 0.236894 0.094 Uiso 1 1 calc R U . . .
H15B H 0.795402 1.125119 0.252924 0.094 Uiso 1 1 calc R U . . .
H15C H 0.790045 1.220381 0.226121 0.094 Uiso 1 1 calc R U . . .
C95 C 0.8078(3) 1.2833(8) 0.6892(4) 0.063(3) Uani 1 1 d . . . . .
H95 H 0.834890 1.272751 0.671988 0.075 Uiso 1 1 calc R U . . .
C125 C 0.3630(4) 1.4534(8) 0.3212(4) 0.073(4) Uani 1 1 d . . . . .
H125 H 0.377508 1.473789 0.294844 0.087 Uiso 1 1 calc R U . . .
C142 C 0.3470(3) 0.6761(9) 0.4657(3) 0.059(3) Uani 1 1 d . . . . .
H142 H 0.338531 0.662578 0.436108 0.071 Uiso 1 1 calc R U . . .
C124 C 0.3342(4) 1.5123(7) 0.3432(4) 0.066(3) Uani 1 1 d . . . . .
H124 H 0.328047 1.572630 0.331804 0.079 Uiso 1 1 calc R U . . .
B2 B 0.3876(2) 0.7397(5) 0.6059(3) 0.0308(17) Uani 1 1 d . . . . .
C143 C 0.3620(3) 0.6064(7) 0.4936(4) 0.055(2) Uani 1 1 d . . . . .
H143 H 0.363658 0.543990 0.483453 0.066 Uiso 1 1 calc R U . . .
B1 B 0.3554(3) 1.2240(5) 0.3957(3) 0.0304(16) Uani 1 1 d . . . . .
C17 C 0.4421(3) 0.7646(10) 0.3601(4) 0.072(3) Uani 1 1 d . . . . .
H17 H 0.419634 0.812518 0.363669 0.086 Uiso 1 1 calc R U . . .
C24 C 0.5909(5) 0.6380(7) 0.2722(4) 0.0687(12) Uani 1 1 d . . . . .
H24 H 0.560815 0.660068 0.264669 0.082 Uiso 1 1 calc R U . . .
C15 C 0.4610(5) 0.6058(10) 0.3582(3) 0.079(4) Uani 1 1 d . . . . .
H15 H 0.451697 0.542549 0.360443 0.095 Uiso 1 1 calc R U . . .
C153 C 0.7643(3) 1.0587(8) 0.1764(4) 0.066(3) Uani 1 1 d . . . . .
H15D H 0.739221 1.103308 0.170614 0.099 Uiso 1 1 calc R U . . .
H15E H 0.755607 1.018993 0.201328 0.099 Uiso 1 1 calc R U . . .
H15F H 0.769352 1.020122 0.150293 0.099 Uiso 1 1 calc R U . . .
C16 C 0.4284(4) 0.6760(12) 0.3633(4) 0.083(4) Uani 1 1 d . . . . .
H16 H 0.396708 0.661338 0.368969 0.100 Uiso 1 1 calc R U . . .
C21 C 0.6811(5) 0.5786(7) 0.2938(4) 0.0687(12) Uani 1 1 d . . . . .
H21 H 0.711359 0.557586 0.301640 0.082 Uiso 1 1 calc R U . . .
C22 C 0.6621(5) 0.5540(7) 0.2548(4) 0.0687(12) Uani 1 1 d . . . . .
H22 H 0.680120 0.519742 0.234200 0.082 Uiso 1 1 calc R U . . .
C23 C 0.6149(5) 0.5790(7) 0.2438(4) 0.0687(12) Uani 1 1 d . . . . .
H23 H 0.600580 0.555671 0.217910 0.082 Uiso 1 1 calc R U . . .
C154 C 0.5412(9) 0.367(2) 0.3005(11) 0.110(5) Uiso 0.4 1 d D . P . .
C155 C 0.5312(14) 0.290(3) 0.2698(12) 0.110(5) Uiso 0.4 1 d D . P . .
H15G H 0.525281 0.233083 0.285413 0.166 Uiso 0.4 1 d R U P . .
H15H H 0.503991 0.307413 0.253483 0.166 Uiso 0.4 1 d R U P . .
H15I H 0.556741 0.280973 0.249893 0.166 Uiso 0.4 1 d R U P . .
O4 O 0.5099(9) 0.3816(19) 0.3253(9) 0.110(5) Uiso 0.4 1 d D . P . .
C156 C 0.5851(10) 0.383(3) 0.3243(14) 0.110(5) Uiso 0.4 1 d D . P . .
H15J H 0.598346 0.329005 0.337680 0.166 Uiso 0.4 1 d R U P . .
H15K H 0.603006 0.400165 0.298820 0.166 Uiso 0.4 1 d R U P . .
H15L H 0.585566 0.433915 0.345030 0.166 Uiso 0.4 1 d R U P . .

loop_
_atom_site_aniso_label
_atom_site_aniso_U_11
_atom_site_aniso_U_22
_atom_site_aniso_U_33
_atom_site_aniso_U_23
_atom_site_aniso_U_13
_atom_site_aniso_U_12
Cu1 0.0216(4) 0.0227(4) 0.0241(5) -0.0008(4) 0.0022(4) -0.0022(3)
Cu2 0.0204(3) 0.0230(4) 0.0204(5) -0.0006(4) 0.0007(3) -0.0016(3)
P2 0.0223(6) 0.0200(7) 0.0226(9) 0.0009(6) 0.0015(6) -0.0019(5)
P3 0.0199(6) 0.0227(7) 0.0201(9) -0.0005(6) 0.0002(6) -0.0015(5)
P4 0.0252(6) 0.0255(8) 0.0177(9) -0.0009(6) -0.0017(6) -0.0048(6)
P1 0.0278(7) 0.0250(8) 0.0230(10) -0.0025(6) 0.0007(6) -0.0016(6)
O2 0.0258(18) 0.022(2) 0.020(2) 0.0002(17) -0.0059(16) -0.0027(16)
O1 0.0281(19) 0.023(2) 0.024(3) -0.0006(18) -0.0028(17) 0.0007(16)
N4 0.019(2) 0.020(2) 0.024(3) 0.000(2) 0.001(2) -0.0013(19)
N1 0.027(2) 0.019(2) 0.025(3) 0.001(2) 0.001(2) -0.003(2)
O3 0.055(3) 0.054(3) 0.055(4) 0.014(3) 0.013(3) 0.011(3)
N2 0.025(2) 0.024(3) 0.021(3) -0.004(2) 0.001(2) -0.001(2)
N3 0.023(2) 0.025(3) 0.022(3) 0.000(2) -0.002(2) -0.004(2)
C78 0.021(2) 0.025(3) 0.026(4) -0.001(3) 0.001(2) -0.004(2)
C88 0.031(3) 0.031(3) 0.028(4) 0.007(3) 0.000(3) 0.003(3)
C76 0.016(2) 0.026(3) 0.024(4) 0.002(2) -0.001(2) -0.001(2)
C56 0.026(3) 0.026(3) 0.013(3) -0.001(2) -0.002(2) 0.001(2)
C68 0.035(3) 0.035(4) 0.032(5) -0.006(3) -0.008(3) 0.006(3)
C77 0.020(2) 0.022(3) 0.029(4) -0.007(3) 0.004(2) -0.003(2)
C39 0.025(3) 0.024(3) 0.023(4) -0.001(3) 0.006(2) 0.007(2)
C5 0.024(3) 0.027(3) 0.027(4) -0.006(3) -0.002(3) -0.004(2)
C97 0.035(3) 0.033(3) 0.019(4) 0.002(3) -0.003(3) 0.007(3)
C86 0.029(3) 0.033(3) 0.026(4) 0.001(3) -0.003(3) -0.002(3)
C55 0.024(3) 0.027(3) 0.034(4) 0.003(3) 0.003(3) 0.000(2)
C61 0.029(3) 0.027(3) 0.023(4) -0.001(3) -0.003(2) -0.003(3)
C57 0.023(2) 0.022(3) 0.019(4) -0.003(2) 0.000(2) 0.001(2)
C30 0.035(3) 0.030(3) 0.029(4) 0.007(3) 0.012(3) -0.001(3)
C69 0.023(3) 0.032(3) 0.032(4) -0.005(3) -0.001(3) 0.004(2)
C40 0.024(3) 0.019(3) 0.032(4) 0.007(3) -0.003(3) -0.001(2)
C10 0.029(3) 0.026(3) 0.030(4) -0.004(3) 0.001(3) 0.003(3)
C66 0.039(3) 0.033(4) 0.023(4) -0.001(3) 0.008(3) 0.002(3)
C1 0.028(3) 0.026(3) 0.038(5) 0.000(3) 0.002(3) -0.001(3)
C34 0.032(3) 0.025(3) 0.028(4) -0.003(3) -0.001(3) -0.001(3)
C29 0.026(3) 0.030(3) 0.028(4) 0.002(3) 0.008(3) 0.003(3)
C54 0.026(3) 0.035(4) 0.043(5) 0.004(3) 0.007(3) 0.008(3)
C25 0.026(3) 0.028(3) 0.023(4) -0.001(3) 0.004(2) 0.008(2)
C83 0.029(3) 0.024(3) 0.027(4) 0.001(3) 0.003(3) -0.001(2)
C116 0.031(3) 0.027(3) 0.025(4) -0.001(3) -0.001(3) 0.006(2)
C67 0.055(4) 0.029(3) 0.019(4) -0.001(3) 0.000(3) 0.004(3)
C91 0.038(3) 0.023(3) 0.024(4) 0.004(3) -0.007(3) -0.010(3)
C35 0.021(2) 0.025(3) 0.032(4) -0.002(3) 0.001(2) 0.000(2)
C46 0.025(3) 0.026(3) 0.029(4) 0.001(3) -0.001(3) -0.002(2)
C42 0.030(3) 0.026(3) 0.040(5) 0.001(3) -0.006(3) 0.001(3)
C43 0.042(3) 0.029(3) 0.025(4) 0.000(3) -0.006(3) 0.003(3)
C139 0.017(3) 0.045(4) 0.041(5) 0.003(3) 0.001(3) -0.004(3)
C47 0.027(3) 0.027(3) 0.040(5) 0.004(3) -0.003(3) -0.004(2)
C100 0.047(4) 0.045(4) 0.036(5) -0.005(3) 0.005(3) 0.013(3)
C79 0.030(3) 0.022(3) 0.035(4) -0.006(3) 0.000(3) -0.003(2)
C11 0.038(3) 0.025(3) 0.039(5) -0.004(3) 0.012(3) 0.000(3)
C41 0.021(3) 0.031(3) 0.033(4) 0.004(3) 0.000(2) -0.001(2)
C26 0.027(3) 0.037(4) 0.033(4) -0.004(3) 0.000(3) 0.002(3)
C36 0.024(3) 0.023(3) 0.025(4) -0.006(3) 0.005(2) 0.001(2)
C9 0.036(3) 0.027(3) 0.032(4) -0.004(3) 0.001(3) 0.002(3)
C145 0.031(3) 0.028(3) 0.038(5) -0.008(3) 0.000(3) -0.006(3)
C45 0.022(3) 0.033(3) 0.030(4) 0.003(3) 0.004(2) 0.001(2)
C64 0.023(2) 0.021(3) 0.024(4) -0.004(2) -0.001(2) 0.004(2)
C48 0.031(3) 0.022(3) 0.066(6) -0.005(3) -0.005(3) 0.003(3)
C38 0.056(4) 0.027(3) 0.039(5) 0.004(3) -0.005(4) 0.001(3)
C71 0.030(3) 0.029(3) 0.043(5) -0.004(3) -0.004(3) 0.002(3)
C146 0.039(3) 0.046(4) 0.038(5) -0.006(3) 0.001(3) 0.008(3)
C121 0.032(3) 0.036(4) 0.041(5) 0.003(3) -0.010(3) -0.010(3)
C87 0.032(3) 0.030(3) 0.037(4) 0.006(3) -0.004(3) 0.002(3)
C2 0.041(3) 0.023(3) 0.044(5) 0.003(3) 0.001(3) -0.002(3)
C82 0.033(3) 0.026(3) 0.026(4) 0.001(3) 0.005(3) -0.001(3)
C114 0.031(3) 0.040(4) 0.029(4) -0.005(3) 0.002(3) 0.007(3)
C81 0.027(3) 0.029(3) 0.025(4) -0.004(3) -0.004(3) -0.004(2)
C75 0.031(3) 0.036(3) 0.030(4) -0.007(3) 0.000(3) 0.003(3)
C70 0.021(2) 0.030(3) 0.022(4) -0.009(3) -0.003(3) -0.001(2)
C28 0.035(3) 0.032(3) 0.037(5) 0.008(3) 0.006(3) 0.009(3)
C119 0.041(3) 0.029(3) 0.037(5) -0.005(3) -0.012(3) 0.001(3)
C127 0.029(3) 0.031(3) 0.040(5) 0.007(3) -0.006(3) 0.004(3)
C148 0.032(3) 0.041(4) 0.055(6) -0.014(4) -0.004(3) 0.008(3)
C120 0.038(3) 0.032(3) 0.027(4) -0.001(3) -0.002(3) 0.003(3)
C13 0.037(3) 0.051(4) 0.018(4) -0.001(3) -0.001(3) -0.017(3)
C149 0.028(3) 0.030(3) 0.063(6) -0.008(3) -0.004(3) 0.004(3)
C85 0.027(3) 0.025(3) 0.025(4) 0.000(3) 0.004(2) 0.001(2)
C80 0.037(3) 0.028(3) 0.024(4) -0.008(3) 0.000(3) -0.005(3)
C101 0.048(4) 0.035(4) 0.040(5) 0.003(3) 0.000(3) 0.006(3)
C53 0.031(3) 0.023(3) 0.032(4) -0.001(3) -0.001(3) 0.006(3)
C31 0.026(3) 0.024(3) 0.031(4) 0.001(3) 0.004(3) 0.003(2)
C74 0.039(3) 0.052(4) 0.032(5) -0.005(4) 0.009(3) 0.002(3)
C115 0.032(3) 0.024(3) 0.035(4) 0.001(3) 0.000(3) 0.002(3)
C117 0.027(3) 0.030(3) 0.040(5) 0.000(3) 0.005(3) -0.002(2)
C4 0.034(3) 0.034(4) 0.051(5) -0.004(3) 0.011(3) -0.007(3)
C52 0.025(3) 0.024(3) 0.020(4) -0.003(2) -0.002(2) 0.001(2)
C118 0.031(3) 0.029(3) 0.049(5) -0.005(3) -0.003(3) 0.000(3)
C113 0.030(3) 0.050(4) 0.030(5) 0.005(3) 0.002(3) 0.010(3)
C151 0.046(4) 0.042(4) 0.045(5) 0.019(4) 0.001(4) 0.014(3)
C129 0.047(4) 0.051(5) 0.044(6) 0.014(4) -0.010(4) -0.027(4)
C60 0.039(3) 0.021(3) 0.037(5) -0.003(3) -0.002(3) -0.004(3)
C98 0.041(3) 0.034(3) 0.028(4) -0.003(3) 0.008(3) -0.002(3)
C110 0.024(3) 0.045(4) 0.031(4) -0.006(3) 0.004(3) -0.004(3)
C62 0.031(3) 0.029(3) 0.040(5) 0.004(3) 0.002(3) 0.004(3)
C32 0.035(3) 0.026(3) 0.034(4) 0.002(3) -0.001(3) 0.004(3)
C58 0.024(3) 0.027(3) 0.030(4) 0.001(3) 0.004(3) -0.003(2)
C84 0.025(3) 0.031(3) 0.017(4) 0.000(3) -0.002(2) 0.002(2)
C59 0.035(3) 0.025(3) 0.043(5) 0.001(3) 0.007(3) -0.010(3)
C122 0.040(3) 0.032(4) 0.055(6) 0.002(3) -0.012(4) -0.003(3)
C92 0.047(4) 0.046(4) 0.037(5) -0.005(3) -0.014(3) -0.004(3)
C33 0.038(3) 0.024(3) 0.040(5) -0.008(3) -0.003(3) -0.005(3)
C89 0.051(4) 0.028(3) 0.028(4) 0.005(3) -0.006(3) -0.004(3)
C27 0.031(3) 0.045(4) 0.033(4) 0.006(3) -0.004(3) 0.014(3)
C112 0.023(3) 0.064(5) 0.032(5) 0.000(4) -0.001(3) 0.005(3)
C63 0.034(3) 0.020(3) 0.045(5) -0.001(3) 0.006(3) 0.000(3)
C103 0.038(3) 0.046(4) 0.017(4) 0.003(3) -0.004(3) 0.010(3)
C19 0.111(3) 0.053(2) 0.042(2) -0.0036(17) 0.013(2) 0.036(2)
C111 0.024(3) 0.053(4) 0.032(5) -0.010(3) 0.002(3) -0.007(3)
C109 0.024(3) 0.038(4) 0.028(4) -0.005(3) 0.003(2) 0.000(3)
C130 0.035(3) 0.054(5) 0.048(6) 0.022(4) 0.004(3) 0.004(3)
C8 0.027(3) 0.042(4) 0.040(5) -0.003(3) 0.002(3) 0.003(3)
C90 0.031(3) 0.049(4) 0.032(5) 0.001(3) 0.006(3) -0.010(3)
C44 0.034(3) 0.026(3) 0.036(5) 0.000(3) 0.009(3) 0.002(3)
C3 0.037(3) 0.032(4) 0.055(6) -0.001(3) 0.010(3) -0.013(3)
C102 0.048(4) 0.036(4) 0.031(5) 0.001(3) -0.003(3) -0.001(3)
C99 0.044(4) 0.050(4) 0.033(5) 0.000(3) 0.010(3) -0.003(3)
C147 0.054(4) 0.064(5) 0.033(5) -0.005(4) -0.006(4) 0.028(4)
C140 0.026(3) 0.056(5) 0.036(5) 0.004(4) 0.002(3) 0.000(3)
C126 0.057(5) 0.066(5) 0.038(5) 0.014(4) -0.011(4) -0.022(4)
C128 0.040(3) 0.044(4) 0.032(5) 0.008(3) -0.007(3) -0.014(3)
C137 0.041(4) 0.033(4) 0.060(6) 0.003(3) -0.002(3) -0.010(3)
C14 0.067(5) 0.072(6) 0.039(6) 0.015(4) -0.023(4) -0.041(5)
C7 0.025(3) 0.031(3) 0.033(4) -0.001(3) 0.001(3) 0.000(2)
C49 0.040(4) 0.041(4) 0.053(6) -0.008(4) 0.012(4) 0.004(3)
C93 0.072(6) 0.046(5) 0.050(6) -0.012(4) -0.020(5) -0.017(4)
C6 0.025(3) 0.028(3) 0.023(4) -0.002(3) -0.001(2) -0.003(2)
C65 0.030(3) 0.027(3) 0.028(4) 0.000(3) 0.001(3) -0.002(3)
C51 0.034(3) 0.030(3) 0.033(5) 0.004(3) 0.006(3) 0.005(3)
C104 0.053(4) 0.055(5) 0.037(5) -0.007(4) 0.000(4) 0.011(4)
C73 0.034(3) 0.046(4) 0.049(5) -0.018(4) 0.004(3) 0.013(3)
C106 0.056(5) 0.104(8) 0.033(5) -0.007(5) 0.002(4) 0.044(5)
C18 0.034(3) 0.076(6) 0.026(5) -0.007(4) 0.002(3) -0.010(4)
C134 0.031(3) 0.040(4) 0.052(5) -0.001(3) -0.005(3) 0.002(3)
C150 0.028(3) 0.039(4) 0.044(5) 0.000(3) 0.002(3) -0.003(3)
C133 0.033(3) 0.041(4) 0.029(4) -0.001(3) 0.002(3) -0.001(3)
C136 0.049(4) 0.035(4) 0.035(5) 0.004(3) 0.002(3) 0.001(3)
C138 0.030(3) 0.035(4) 0.043(5) 0.001(3) -0.001(3) -0.003(3)
C144 0.030(3) 0.052(5) 0.044(5) -0.014(4) 0.003(3) -0.006(3)
C37 0.038(3) 0.046(4) 0.036(5) 0.006(3) 0.008(3) -0.011(3)
C72 0.036(3) 0.031(3) 0.047(5) -0.010(3) -0.012(3) 0.008(3)
C105 0.079(6) 0.064(6) 0.046(6) -0.014(5) -0.001(5) 0.026(5)
C50 0.040(4) 0.044(4) 0.044(5) 0.002(4) 0.017(3) 0.006(3)
C132 0.047(4) 0.032(4) 0.045(5) -0.006(3) 0.010(3) -0.006(3)
C96 0.033(3) 0.067(5) 0.025(4) -0.003(4) 0.000(3) -0.017(3)
C108 0.038(4) 0.077(6) 0.026(5) -0.003(4) -0.003(3) 0.001(4)
C141 0.019(3) 0.093(7) 0.044(6) 0.008(5) -0.002(3) -0.002(4)
C107 0.039(4) 0.103(8) 0.030(5) -0.003(5) 0.002(3) 0.016(4)
C135 0.041(4) 0.036(4) 0.052(6) 0.002(3) -0.002(3) 0.003(3)
C12 0.037(3) 0.026(3) 0.088(7) 0.007(4) 0.018(4) 0.004(3)
C131 0.059(4) 0.042(4) 0.040(5) -0.003(3) 0.016(4) 0.004(4)
C20 0.111(3) 0.053(2) 0.042(2) -0.0036(17) 0.013(2) 0.036(2)
C94 0.048(4) 0.066(5) 0.049(6) 0.006(4) -0.021(4) -0.027(4)
C123 0.053(5) 0.038(4) 0.086(8) 0.003(5) -0.027(5) -0.008(4)
C152 0.057(5) 0.080(7) 0.052(7) 0.003(5) 0.007(4) -0.011(5)
C95 0.035(4) 0.104(8) 0.050(6) 0.014(5) -0.008(4) -0.024(4)
C125 0.088(7) 0.076(7) 0.053(7) 0.032(6) -0.017(6) -0.047(7)
C142 0.029(3) 0.113(9) 0.036(5) -0.017(5) 0.005(3) -0.014(4)
C124 0.072(6) 0.039(5) 0.088(9) 0.007(5) -0.028(6) -0.018(5)
B2 0.024(3) 0.033(4) 0.035(5) -0.005(3) 0.000(3) -0.006(3)
C143 0.036(4) 0.068(6) 0.060(7) -0.022(5) 0.007(4) -0.017(4)
B1 0.032(3) 0.030(4) 0.030(5) -0.002(3) -0.001(3) -0.004(3)
C17 0.034(4) 0.140(11) 0.042(6) -0.016(6) -0.002(4) -0.016(5)
C24 0.111(3) 0.053(2) 0.042(2) -0.0036(17) 0.013(2) 0.036(2)
C15 0.089(8) 0.113(9) 0.036(6) 0.027(6) -0.026(5) -0.070(8)
C153 0.057(5) 0.086(7) 0.055(7) 0.004(5) 0.006(5) -0.002(5)
C16 0.049(5) 0.151(12) 0.050(7) 0.013(7) -0.012(5) -0.058(8)
C21 0.111(3) 0.053(2) 0.042(2) -0.0036(17) 0.013(2) 0.036(2)
C22 0.111(3) 0.053(2) 0.042(2) -0.0036(17) 0.013(2) 0.036(2)
C23 0.111(3) 0.053(2) 0.042(2) -0.0036(17) 0.013(2) 0.036(2)

loop_
_atom_type_symbol
_atom_type_description
_atom_type_scat_dispersion_real
_atom_type_scat_dispersion_imag
_atom_type_scat_source
C C 0.0181 0.0091 'International Tables Vol C Tables 4.2.6.8 and 6.1.1.4'
H H 0.0000 0.0000 'International Tables Vol C Tables 4.2.6.8 and 6.1.1.4'
B B 0.0090 0.0039 'International Tables Vol C Tables 4.2.6.8 and 6.1.1.4'
Cu Cu -1.9646 0.5888 'International Tables Vol C Tables 4.2.6.8 and 6.1.1.4'
N N 0.0311 0.0180 'International Tables Vol C Tables 4.2.6.8 and 6.1.1.4'
O O 0.0492 0.0322 'International Tables Vol C Tables 4.2.6.8 and 6.1.1.4'
P P 0.2955 0.4335 'International Tables Vol C Tables 4.2.6.8 and 6.1.1.4'

loop_
_geom_angle_atom_site_label_1
_geom_angle_atom_site_label_2
_geom_angle_atom_site_label_3
_geom_angle
_geom_angle_site_symmetry_1
_geom_angle_site_symmetry_3
_geom_angle_publ_flag
P2 Cu1 P1 118.00(7) . . ?
N1 Cu1 P2 124.05(16) . . ?
N1 Cu1 P1 103.83(16) . . ?
N1 Cu1 N2 79.3(2) . . ?
N2 Cu1 P2 123.14(15) . . ?
N2 Cu1 P1 100.66(16) . . ?
P3 Cu2 P4 113.47(7) . . ?
N4 Cu2 P3 118.06(15) . . ?
N4 Cu2 P4 113.25(16) . . ?
N3 Cu2 P3 120.11(15) . . ?
N3 Cu2 P4 108.54(16) . . ?
N3 Cu2 N4 78.9(2) . . ?
C40 P2 Cu1 114.5(2) . . ?
C40 P2 C35 105.1(3) . . ?
C40 P2 C46 102.9(3) . . ?
C35 P2 Cu1 111.92(19) . . ?
C35 P2 C46 101.6(3) . . ?
C46 P2 Cu1 119.1(2) . . ?
C76 P3 Cu2 112.98(18) . . ?
C76 P3 C70 102.3(3) . . ?
C64 P3 Cu2 114.0(2) . . ?
C64 P3 C76 103.5(3) . . ?
C64 P3 C70 101.7(3) . . ?
C70 P3 Cu2 120.2(2) . . ?
C97 P4 Cu2 111.8(2) . . ?
C91 P4 Cu2 118.2(2) . . ?
C91 P4 C97 104.8(3) . . ?
C91 P4 C85 100.6(3) . . ?
C85 P4 Cu2 117.0(2) . . ?
C85 P4 C97 102.5(3) . . ?
C25 P1 Cu1 116.8(2) . . ?
C13 P1 Cu1 104.8(2) . . ?
C13 P1 C25 105.7(3) . . ?
C19 P1 Cu1 122.7(4) . . ?
C19 P1 C25 99.7(4) . . ?
C19 P1 C13 105.7(5) . . ?
C84 O2 C77 116.0(5) . . ?
C39 O1 C36 118.5(5) . . ?
C61 N4 Cu2 128.6(4) . . ?
C61 N4 C57 118.7(5) . . ?
C57 N4 Cu2 112.2(4) . . ?
C5 N1 Cu1 113.6(4) . . ?
C5 N1 C1 118.7(5) . . ?
C1 N1 Cu1 127.0(4) . . ?
C10 N2 Cu1 127.6(4) . . ?
C6 N2 Cu1 112.8(4) . . ?
C6 N2 C10 118.8(5) . . ?
C56 N3 Cu2 113.3(4) . . ?
C56 N3 C52 120.0(5) . . ?
C52 N3 Cu2 126.0(4) . . ?
C77 C78 C82 118.0(6) . . ?
C79 C78 C77 115.5(6) . . ?
C79 C78 C82 126.3(6) . . ?
C83 C88 H88 119.1 . . ?
C87 C88 H88 119.1 . . ?
C87 C88 C83 121.8(6) . . ?
C77 C76 P3 118.2(5) . . ?
C77 C76 C81 117.7(6) . . ?
C81 C76 P3 124.0(5) . . ?
N3 C56 C55 121.3(6) . . ?
N3 C56 C57 116.5(5) . . ?
C55 C56 C57 122.1(6) . . ?
C69 C68 H68 120.4 . . ?
C69 C68 C67 119.1(7) . . ?
C67 C68 H68 120.4 . . ?
O2 C77 C78 119.1(6) . . ?
C76 C77 O2 116.1(5) . . ?
C76 C77 C78 124.8(6) . . ?
O1 C39 C29 119.7(6) . . ?
O1 C39 C25 117.3(6) . . ?
C25 C39 C29 123.0(6) . . ?
N1 C5 C4 121.9(6) . . ?
N1 C5 C6 116.7(6) . . ?
C4 C5 C6 121.3(6) . . ?
C98 C97 P4 123.2(5) . . ?
C102 C97 P4 118.2(6) . . ?
C102 C97 C98 118.5(7) . . ?
C87 C86 H86 120.2 . . ?
C87 C86 C85 119.6(6) . . ?
C85 C86 H86 120.2 . . ?
C56 C55 H55 120.7 . . ?
C56 C55 C54 118.6(6) . . ?
C54 C55 H55 120.7 . . ?
N4 C61 C60 121.8(6) . . ?
N4 C61 C62 118.0(6) . . ?
C60 C61 C62 120.2(6) . . ?
N4 C57 C56 116.5(5) . . ?
N4 C57 C58 121.6(6) . . ?
C58 C57 C56 121.9(5) . . ?
C29 C30 C37 109.7(6) . . ?
C38 C30 C29 108.5(6) . . ?
C38 C30 C37 108.7(6) . . ?
C31 C30 C29 110.1(5) . . ?
C31 C30 C38 111.4(6) . . ?
C31 C30 C37 108.4(6) . . ?
C68 C69 H69 119.3 . . ?
C68 C69 C64 121.3(6) . . ?
C64 C69 H69 119.3 . . ?
C41 C40 P2 122.2(5) . . ?
C45 C40 P2 118.6(5) . . ?
C45 C40 C41 119.1(6) . . ?
N2 C10 C11 118.2(5) . . ?
N2 C10 C9 120.7(6) . . ?
C9 C10 C11 121.1(6) . . ?
C67 C66 H66 120.1 . . ?
C67 C66 C65 119.8(7) . . ?
C65 C66 H66 120.1 . . ?
N1 C1 C2 121.9(6) . . ?
N1 C1 C12 116.9(6) . . ?
C2 C1 C12 121.2(6) . . ?
C35 C34 H34 120.6 . . ?
C33 C34 H34 120.6 . . ?
C33 C34 C35 118.8(7) . . ?
C39 C29 C30 120.5(6) . . ?
C28 C29 C39 116.0(6) . . ?
C28 C29 C30 123.5(6) . . ?
C55 C54 H54 120.4 . . ?
C53 C54 C55 119.1(6) . . ?
C53 C54 H54 120.4 . . ?
C39 C25 P1 116.9(5) . . ?
C26 C25 P1 124.6(5) . . ?
C26 C25 C39 118.5(6) . . ?
C88 C83 C82 126.6(6) . . ?
C84 C83 C88 115.3(6) . . ?
C84 C83 C82 118.0(6) . . ?
C115 C116 H116 119.0 . . ?
C117 C116 H116 119.0 . . ?
C117 C116 C115 122.0(7) . . ?
C68 C67 H67 119.9 . . ?
C66 C67 C68 120.3(7) . . ?
C66 C67 H67 119.9 . . ?
C92 C91 P4 123.3(6) . . ?
C96 C91 P4 117.6(5) . . ?
C96 C91 C92 119.0(7) . . ?
C34 C35 P2 124.7(5) . . ?
C36 C35 P2 117.0(5) . . ?
C36 C35 C34 118.2(6) . . ?
C47 C46 P2 119.6(5) . . ?
C51 C46 P2 123.1(5) . . ?
C51 C46 C47 117.1(6) . . ?
C43 C42 H42 119.8 . . ?
C41 C42 H42 119.8 . . ?
C41 C42 C43 120.4(6) . . ?
C42 C43 H43 119.7 . . ?
C42 C43 C44 120.5(7) . . ?
C44 C43 H43 119.7 . . ?
C140 C139 B2 123.6(7) . . ?
C144 C139 C140 114.4(8) . . ?
C144 C139 B2 122.0(7) . . ?
C46 C47 H47 119.5 . . ?
C48 C47 C46 121.0(7) . . ?
C48 C47 H47 119.5 . . ?
C101 C100 H100 120.6 . . ?
C101 C100 C99 118.7(7) . . ?
C99 C100 H100 120.6 . . ?
C78 C79 H79 118.9 . . ?
C80 C79 C78 122.2(6) . . ?
C80 C79 H79 118.9 . . ?
C10 C11 H11A 109.5 . . ?
C10 C11 H11B 109.5 . . ?
C10 C11 H11C 109.5 . . ?
H11A C11 H11B 109.5 . . ?
H11A C11 H11C 109.5 . . ?
H11B C11 H11C 109.5 . . ?
C40 C41 H41 120.1 . . ?
C42 C41 C40 119.7(6) . . ?
C42 C41 H41 120.1 . . ?
C25 C26 H26 120.2 . . ?
C25 C26 C27 119.5(6) . . ?
C27 C26 H26 120.2 . . ?
O1 C36 C35 114.9(6) . . ?
O1 C36 C31 120.8(6) . . ?
C35 C36 C31 124.3(6) . . ?
C10 C9 H9 120.0 . . ?
C8 C9 C10 120.0(6) . . ?
C8 C9 H9 120.0 . . ?
C146 C145 C150 115.9(6) . . ?
C146 C145 B2 124.0(6) . . ?
C150 C145 B2 120.1(7) . . ?
C40 C45 H45 119.9 . . ?
C44 C45 C40 120.2(6) . . ?
C44 C45 H45 119.9 . . ?
C69 C64 P3 121.9(5) . . ?
C65 C64 P3 119.4(5) . . ?
C65 C64 C69 118.7(6) . . ?
C47 C48 H48 119.7 . . ?
C47 C48 C49 120.6(7) . . ?
C49 C48 H48 119.7 . . ?
C30 C38 H38A 109.5 . . ?
C30 C38 H38B 109.5 . . ?
C30 C38 H38C 109.5 . . ?
H38A C38 H38B 109.5 . . ?
H38A C38 H38C 109.5 . . ?
H38B C38 H38C 109.5 . . ?
C70 C71 H71 119.5 . . ?
C72 C71 H71 119.5 . . ?
C72 C71 C70 121.1(7) . . ?
C145 C146 H146 118.7 . . ?
C145 C146 C147 122.6(8) . . ?
C147 C146 H146 118.7 . . ?
C122 C121 C126 115.2(8) . . ?
C122 C121 B1 119.7(7) . . ?
C126 C121 B1 124.7(8) . . ?
C88 C87 C86 120.9(7) . . ?
C88 C87 H87 119.5 . . ?
C86 C87 H87 119.5 . . ?
C1 C2 H2 120.5 . . ?
C3 C2 C1 119.0(6) . . ?
C3 C2 H2 120.5 . . ?
C78 C82 C83 108.4(5) . . ?
C78 C82 C89 112.4(6) . . ?
C78 C82 C90 107.8(6) . . ?
C83 C82 C89 111.1(6) . . ?
C83 C82 C90 108.4(6) . . ?
C90 C82 C89 108.6(6) . . ?
C113 C114 H114 118.0 . . ?
C113 C114 C109 124.0(7) . . ?
C109 C114 H114 118.0 . . ?
C76 C81 H81 120.3 . . ?
C80 C81 C76 119.4(7) . . ?
C80 C81 H81 120.3 . . ?
C70 C75 H75 120.0 . . ?
C70 C75 C74 119.9(7) . . ?
C74 C75 H75 120.0 . . ?
C71 C70 P3 119.2(6) . . ?
C75 C70 P3 122.2(5) . . ?
C75 C70 C71 118.6(6) . . ?
C29 C28 H28 119.4 . . ?
C27 C28 C29 121.2(7) . . ?
C27 C28 H28 119.4 . . ?
C120 C119 H119 120.1 . . ?
C120 C119 C118 119.7(7) . . ?
C118 C119 H119 120.1 . . ?
C128 C127 C132 114.9(7) . . ?
C128 C127 B2 123.9(7) . . ?
C132 C127 B2 121.2(6) . . ?
C149 C148 H148 120.3 . . ?
C149 C148 C147 119.5(7) . . ?
C147 C148 H148 120.3 . . ?
C119 C120 H120 118.8 . . ?
C119 C120 C115 122.5(7) . . ?
C115 C120 H120 118.8 . . ?
C14 C13 P1 118.3(7) . . ?
C18 C13 P1 120.7(6) . . ?
C18 C13 C14 119.2(8) . . ?
C148 C149 H149 120.1 . . ?
C148 C149 C150 119.9(7) . . ?
C150 C149 H149 120.1 . . ?
C86 C85 P4 124.9(5) . . ?
C84 C85 P4 118.2(5) . . ?
C84 C85 C86 117.0(6) . . ?
C79 C80 C81 120.4(6) . . ?
C79 C80 H80 119.8 . . ?
C81 C80 H80 119.8 . . ?
C100 C101 H101 119.4 . . ?
C102 C101 C100 121.2(7) . . ?
C102 C101 H101 119.4 . . ?
C54 C53 H53 119.6 . . ?
C54 C53 C52 120.8(6) . . ?
C52 C53 H53 119.6 . . ?
C36 C31 C30 121.3(6) . . ?
C36 C31 C32 116.1(7) . . ?
C32 C31 C30 122.5(6) . . ?
C75 C74 H74 119.7 . . ?
C73 C74 C75 120.6(8) . . ?
C73 C74 H74 119.7 . . ?
C116 C115 C120 115.4(6) . . ?
C116 C115 B1 124.0(7) . . ?
C120 C115 B1 120.5(6) . . ?
C116 C117 H117 119.6 . . ?
C118 C117 C116 120.8(7) . . ?
C118 C117 H117 119.6 . . ?
C5 C4 H4 120.5 . . ?
C3 C4 C5 119.0(7) . . ?
C3 C4 H4 120.5 . . ?
N3 C52 C53 120.2(6) . . ?
N3 C52 C63 117.9(5) . . ?
C53 C52 C63 121.9(6) . . ?
C119 C118 H118 120.2 . . ?
C117 C118 C119 119.6(6) . . ?
C117 C118 H118 120.2 . . ?
C114 C113 H113 120.2 . . ?
C112 C113 C114 119.5(7) . . ?
C112 C113 H113 120.2 . . ?
O3 C151 C152 121.6(8) . . ?
O3 C151 C153 121.7(9) . . ?
C152 C151 C153 116.8(8) . . ?
C130 C129 H129 120.1 . . ?
C130 C129 C128 119.8(7) . . ?
C128 C129 H129 120.1 . . ?
C61 C60 H60 120.4 . . ?
C59 C60 C61 119.3(6) . . ?
C59 C60 H60 120.4 . . ?
C97 C98 H98 119.8 . . ?
C99 C98 C97 120.4(7) . . ?
C99 C98 H98 119.8 . . ?
C111 C110 H110 118.7 . . ?
C111 C110 C109 122.5(7) . . ?
C109 C110 H110 118.7 . . ?
C61 C62 H62A 109.5 . . ?
C61 C62 H62B 109.5 . . ?
C61 C62 H62C 109.5 . . ?
H62A C62 H62B 109.5 . . ?
H62A C62 H62C 109.5 . . ?
H62B C62 H62C 109.5 . . ?
C31 C32 H32 119.6 . . ?
C33 C32 C31 120.8(6) . . ?
C33 C32 H32 119.6 . . ?
C57 C58 H58 120.5 . . ?
C59 C58 C57 119.0(6) . . ?
C59 C58 H58 120.5 . . ?
O2 C84 C83 119.4(5) . . ?
C85 C84 O2 115.3(6) . . ?
C85 C84 C83 125.3(6) . . ?
C60 C59 H59 120.3 . . ?
C58 C59 C60 119.4(6) . . ?
C58 C59 H59 120.3 . . ?
C121 C122 H122 117.3 . . ?
C123 C122 C121 125.3(10) . . ?
C123 C122 H122 117.3 . . ?
C91 C92 H92 119.6 . . ?
C93 C92 C91 120.7(8) . . ?
C93 C92 H92 119.6 . . ?
C34 C33 H33 119.1 . . ?
C32 C33 C34 121.8(7) . . ?
C32 C33 H33 119.1 . . ?
C82 C89 H89A 109.5 . . ?
C82 C89 H89B 109.5 . . ?
C82 C89 H89C 109.5 . . ?
H89A C89 H89B 109.5 . . ?
H89A C89 H89C 109.5 . . ?
H89B C89 H89C 109.5 . . ?
C26 C27 H27 119.4 . . ?
C28 C27 C26 121.3(7) . . ?
C28 C27 H27 119.4 . . ?
C113 C112 H112 120.8 . . ?
C113 C112 C111 118.3(7) . . ?
C111 C112 H112 120.8 . . ?
C52 C63 H63A 109.5 . . ?
C52 C63 H63B 109.5 . . ?
C52 C63 H63C 109.5 . . ?
H63A C63 H63B 109.5 . . ?
H63A C63 H63C 109.5 . . ?
H63B C63 H63C 109.5 . . ?
C104 C103 C108 115.0(7) . . ?
C104 C103 B1 124.2(7) . . ?
C108 C103 B1 120.3(7) . . ?
C20 C19 P1 118.7(9) . . ?
C20 C19 C24 120.2(9) . . ?
C24 C19 P1 120.8(9) . . ?
C110 C111 C112 120.9(7) . . ?
C110 C111 H111 119.6 . . ?
C112 C111 H111 119.6 . . ?
C114 C109 C110 114.7(7) . . ?
C114 C109 B1 120.4(6) . . ?
C110 C109 B1 124.7(6) . . ?
C129 C130 H130 120.3 . . ?
C129 C130 C131 119.3(7) . . ?
C131 C130 H130 120.3 . . ?
C9 C8 H8 120.3 . . ?
C9 C8 C7 119.5(6) . . ?
C7 C8 H8 120.3 . . ?
C82 C90 H90A 109.5 . . ?
C82 C90 H90B 109.5 . . ?
C82 C90 H90C 109.5 . . ?
H90A C90 H90B 109.5 . . ?
H90A C90 H90C 109.5 . . ?
H90B C90 H90C 109.5 . . ?
C43 C44 H44 120.1 . . ?
C45 C44 C43 119.9(7) . . ?
C45 C44 H44 120.1 . . ?
C2 C3 H3 120.3 . . ?
C4 C3 C2 119.4(7) . . ?
C4 C3 H3 120.3 . . ?
C97 C102 H102 119.5 . . ?
C101 C102 C97 121.0(8) . . ?
C101 C102 H102 119.5 . . ?
C100 C99 H99 119.9 . . ?
C98 C99 C100 120.1(7) . . ?
C98 C99 H99 119.9 . . ?
C146 C147 H147 120.2 . . ?
C148 C147 C146 119.6(8) . . ?
C148 C147 H147 120.2 . . ?
C139 C140 H140 118.5 . . ?
C141 C140 C139 122.9(9) . . ?
C141 C140 H140 118.5 . . ?
C121 C126 H126 120.0 . . ?
C121 C126 C125 120.0(10) . . ?
C125 C126 H126 120.0 . . ?
C127 C128 C129 123.3(8) . . ?
C127 C128 H128 118.3 . . ?
C129 C128 H128 118.3 . . ?
C136 C137 H137 119.9 . . ?
C136 C137 C138 120.2(7) . . ?
C138 C137 H137 119.9 . . ?
C13 C14 H14 120.1 . . ?
C13 C14 C15 119.7(12) . . ?
C15 C14 H14 120.1 . . ?
C8 C7 H7 120.7 . . ?
C8 C7 C6 118.6(6) . . ?
C6 C7 H7 120.7 . . ?
C48 C49 H49 120.6 . . ?
C50 C49 C48 118.9(7) . . ?
C50 C49 H49 120.6 . . ?
C92 C93 H93 120.1 . . ?
C94 C93 C92 119.9(9) . . ?
C94 C93 H93 120.1 . . ?
N2 C6 C5 116.1(5) . . ?
N2 C6 C7 122.5(6) . . ?
C7 C6 C5 121.4(6) . . ?
C66 C65 C64 120.8(6) . . ?
C66 C65 H65 119.6 . . ?
C64 C65 H65 119.6 . . ?
C46 C51 H51 119.1 . . ?
C50 C51 C46 121.9(7) . . ?
C50 C51 H51 119.1 . . ?
C103 C104 H104 118.8 . . ?
C105 C104 C103 122.4(9) . . ?
C105 C104 H104 118.8 . . ?
C74 C73 H73 119.9 . . ?
C72 C73 C74 120.2(6) . . ?
C72 C73 H73 119.9 . . ?
C105 C106 H106 120.7 . . ?
C107 C106 H106 120.7 . . ?
C107 C106 C105 118.5(8) . . ?
C13 C18 H18 120.3 . . ?
C13 C18 C17 119.3(10) . . ?
C17 C18 H18 120.3 . . ?
C133 C134 H134 118.1 . . ?
C135 C134 H134 118.1 . . ?
C135 C134 C133 123.8(7) . . ?
C145 C150 H150 118.8 . . ?
C149 C150 C145 122.5(8) . . ?
C149 C150 H150 118.8 . . ?
C134 C133 B2 121.7(6) . . ?
C138 C133 C134 114.5(7) . . ?
C138 C133 B2 123.8(6) . . ?
C137 C136 H136 120.7 . . ?
C137 C136 C135 118.6(7) . . ?
C135 C136 H136 120.7 . . ?
C137 C138 H138 118.5 . . ?
C133 C138 C137 123.1(7) . . ?
C133 C138 H138 118.5 . . ?
C139 C144 H144 118.2 . . ?
C143 C144 C139 123.6(9) . . ?
C143 C144 H144 118.2 . . ?
C30 C37 H37A 109.5 . . ?
C30 C37 H37B 109.5 . . ?
C30 C37 H37C 109.5 . . ?
H37A C37 H37B 109.5 . . ?
H37A C37 H37C 109.5 . . ?
H37B C37 H37C 109.5 . . ?
C71 C72 H72 120.2 . . ?
C73 C72 C71 119.6(7) . . ?
C73 C72 H72 120.2 . . ?
C104 C105 C106 120.5(10) . . ?
C104 C105 H105 119.7 . . ?
C106 C105 H105 119.7 . . ?
C49 C50 H50 119.8 . . ?
C51 C50 C49 120.5(8) . . ?
C51 C50 H50 119.8 . . ?
C127 C132 H132 118.7 . . ?
C127 C132 C131 122.6(7) . . ?
C131 C132 H132 118.7 . . ?
C91 C96 H96 119.5 . . ?
C91 C96 C95 120.9(8) . . ?
C95 C96 H96 119.5 . . ?
C103 C108 H108 118.4 . . ?
C107 C108 C103 123.1(9) . . ?
C107 C108 H108 118.4 . . ?
C140 C141 H141 119.7 . . ?
C140 C141 C142 120.7(9) . . ?
C142 C141 H141 119.7 . . ?
C106 C107 H107 119.8 . . ?
C108 C107 C106 120.4(9) . . ?
C108 C107 H107 119.8 . . ?
C134 C135 C136 119.8(7) . . ?
C134 C135 H135 120.1 . . ?
C136 C135 H135 120.1 . . ?
C1 C12 H12A 109.5 . . ?
C1 C12 H12B 109.5 . . ?
C1 C12 H12C 109.5 . . ?
H12A C12 H12B 109.5 . . ?
H12A C12 H12C 109.5 . . ?
H12B C12 H12C 109.5 . . ?
C130 C131 C132 120.0(8) . . ?
C130 C131 H131 120.0 . . ?
C132 C131 H131 120.0 . . ?
C19 C20 H20 119.2 . . ?
C19 C20 C21 121.7(12) . . ?
C21 C20 H20 119.2 . . ?
C93 C94 H94 119.8 . . ?
C95 C94 C93 120.3(7) . . ?
C95 C94 H94 119.8 . . ?
C122 C123 H123 120.7 . . ?
C122 C123 C124 118.6(11) . . ?
C124 C123 H123 120.7 . . ?
C151 C152 H15A 109.5 . . ?
C151 C152 H15B 109.5 . . ?
C151 C152 H15C 109.5 . . ?
H15A C152 H15B 109.5 . . ?
H15A C152 H15C 109.5 . . ?
H15B C152 H15C 109.5 . . ?
C96 C95 H95 120.5 . . ?
C94 C95 C96 119.1(9) . . ?
C94 C95 H95 120.5 . . ?
C126 C125 H125 119.3 . . ?
C124 C125 C126 121.4(10) . . ?
C124 C125 H125 119.3 . . ?
C141 C142 H142 120.8 . . ?
C143 C142 C141 118.4(9) . . ?
C143 C142 H142 120.8 . . ?
C123 C124 H124 120.3 . . ?
C125 C124 C123 119.5(9) . . ?
C125 C124 H124 120.3 . . ?
C139 B2 C127 111.3(5) . . ?
C145 B2 C139 108.1(6) . . ?
C145 B2 C127 109.6(6) . . ?
C133 B2 C139 110.0(6) . . ?
C133 B2 C145 110.5(5) . . ?
C133 B2 C127 107.2(6) . . ?
C144 C143 H143 120.0 . . ?
C142 C143 C144 119.9(9) . . ?
C142 C143 H143 120.0 . . ?
C115 B1 C121 103.9(5) . . ?
C115 B1 C103 112.9(6) . . ?
C115 B1 C109 112.9(6) . . ?
C103 B1 C121 112.4(6) . . ?
C109 B1 C121 111.2(6) . . ?
C109 B1 C103 103.8(5) . . ?
C18 C17 H17 118.8 . . ?
C16 C17 C18 122.5(12) . . ?
C16 C17 H17 118.8 . . ?
C19 C24 H24 120.4 . . ?
C23 C24 C19 119.2(11) . . ?
C23 C24 H24 120.4 . . ?
C14 C15 H15 119.9 . . ?
C16 C15 C14 120.2(10) . . ?
C16 C15 H15 119.9 . . ?
C151 C153 H15D 109.5 . . ?
C151 C153 H15E 109.5 . . ?
C151 C153 H15F 109.5 . . ?
H15D C153 H15E 109.5 . . ?
H15D C153 H15F 109.5 . . ?
H15E C153 H15F 109.5 . . ?
C17 C16 C15 119.0(9) . . ?
C17 C16 H16 120.5 . . ?
C15 C16 H16 120.5 . . ?
C20 C21 H21 120.5 . . ?
C22 C21 C20 119.1(12) . . ?
C22 C21 H21 120.5 . . ?
C21 C22 H22 119.4 . . ?
C21 C22 C23 121.2(9) . . ?
C23 C22 H22 119.4 . . ?
C24 C23 C22 118.4(11) . . ?
C24 C23 H23 120.8 . . ?
C22 C23 H23 120.8 . . ?
O4 C154 C155 113(2) . . ?
O4 C154 C156 108(2) . . ?
C156 C154 C155 127(2) . . ?
C154 C155 H15G 111.1 . . ?
C154 C155 H15H 106.8 . . ?
C154 C155 H15I 110.5 . . ?
H15G C155 H15H 109.5 . . ?
H15G C155 H15I 109.5 . . ?
H15H C155 H15I 109.5 . . ?
C154 C156 H15J 114.5 . . ?
C154 C156 H15K 95.9 . . ?
C154 C156 H15L 117.0 . . ?
H15J C156 H15K 109.5 . . ?
H15J C156 H15L 109.5 . . ?
H15K C156 H15L 109.5 . . ?

loop_
_geom_bond_atom_site_label_1
_geom_bond_atom_site_label_2
_geom_bond_distance
_geom_bond_site_symmetry_2
_geom_bond_publ_flag
Cu1 P2 2.2551(16) . ?
Cu1 P1 2.309(2) . ?
Cu1 N1 2.094(5) . ?
Cu1 N2 2.129(5) . ?
Cu2 P3 2.2868(16) . ?
Cu2 P4 2.306(2) . ?
Cu2 N4 2.123(5) . ?
Cu2 N3 2.102(5) . ?
P2 C40 1.825(7) . ?
P2 C35 1.838(6) . ?
P2 C46 1.839(7) . ?
P3 C76 1.843(6) . ?
P3 C64 1.824(7) . ?
P3 C70 1.846(6) . ?
P4 C97 1.835(7) . ?
P4 C91 1.824(6) . ?
P4 C85 1.831(7) . ?
P1 C25 1.843(7) . ?
P1 C13 1.831(7) . ?
P1 C19 1.826(9) . ?
O2 C77 1.397(8) . ?
O2 C84 1.387(8) . ?
O1 C39 1.376(8) . ?
O1 C36 1.378(8) . ?
N4 C61 1.338(9) . ?
N4 C57 1.359(8) . ?
N1 C5 1.341(8) . ?
N1 C1 1.357(9) . ?
O3 C151 1.197(11) . ?
N2 C10 1.360(9) . ?
N2 C6 1.343(9) . ?
N3 C56 1.350(8) . ?
N3 C52 1.352(9) . ?
C78 C77 1.397(9) . ?
C78 C79 1.391(10) . ?
C78 C82 1.514(10) . ?
C88 H88 0.9500 . ?
C88 C83 1.400(10) . ?
C88 C87 1.376(10) . ?
C76 C77 1.368(10) . ?
C76 C81 1.402(9) . ?
C56 C55 1.389(9) . ?
C56 C57 1.477(9) . ?
C68 H68 0.9500 . ?
C68 C69 1.375(11) . ?
C68 C67 1.403(11) . ?
C39 C29 1.407(10) . ?
C39 C25 1.388(9) . ?
C5 C4 1.394(10) . ?
C5 C6 1.500(9) . ?
C97 C98 1.396(10) . ?
C97 C102 1.392(11) . ?
C86 H86 0.9500 . ?
C86 C87 1.388(10) . ?
C86 C85 1.412(10) . ?
C55 H55 0.9500 . ?
C55 C54 1.399(10) . ?
C61 C60 1.396(10) . ?
C61 C62 1.497(9) . ?
C57 C58 1.407(9) . ?
C30 C29 1.545(10) . ?
C30 C38 1.532(10) . ?
C30 C31 1.511(11) . ?
C30 C37 1.558(9) . ?
C69 H69 0.9500 . ?
C69 C64 1.397(9) . ?
C40 C41 1.411(9) . ?
C40 C45 1.402(9) . ?
C10 C11 1.483(9) . ?
C10 C9 1.389(9) . ?
C66 H66 0.9500 . ?
C66 C67 1.384(11) . ?
C66 C65 1.388(11) . ?
C1 C2 1.385(10) . ?
C1 C12 1.497(9) . ?
C34 H34 0.9500 . ?
C34 C35 1.395(10) . ?
C34 C33 1.393(10) . ?
C29 C28 1.404(11) . ?
C54 H54 0.9500 . ?
C54 C53 1.357(10) . ?
C25 C26 1.383(10) . ?
C83 C82 1.525(9) . ?
C83 C84 1.392(9) . ?
C116 H116 0.9500 . ?
C116 C115 1.403(10) . ?
C116 C117 1.402(9) . ?
C67 H67 0.9500 . ?
C91 C92 1.390(11) . ?
C91 C96 1.374(11) . ?
C35 C36 1.388(10) . ?
C46 C47 1.421(10) . ?
C46 C51 1.391(11) . ?
C42 H42 0.9500 . ?
C42 C43 1.382(11) . ?
C42 C41 1.378(11) . ?
C43 H43 0.9500 . ?
C43 C44 1.386(10) . ?
C139 C140 1.413(12) . ?
C139 C144 1.398(11) . ?
C139 B2 1.654(12) . ?
C47 H47 0.9500 . ?
C47 C48 1.372(11) . ?
C100 H100 0.9500 . ?
C100 C101 1.385(12) . ?
C100 C99 1.397(12) . ?
C79 H79 0.9500 . ?
C79 C80 1.368(11) . ?
C11 H11A 0.9800 . ?
C11 H11B 0.9800 . ?
C11 H11C 0.9800 . ?
C41 H41 0.9500 . ?
C26 H26 0.9500 . ?
C26 C27 1.393(11) . ?
C36 C31 1.394(9) . ?
C9 H9 0.9500 . ?
C9 C8 1.375(11) . ?
C145 C146 1.382(12) . ?
C145 C150 1.405(11) . ?
C145 B2 1.650(9) . ?
C45 H45 0.9500 . ?
C45 C44 1.382(12) . ?
C64 C65 1.388(10) . ?
C48 H48 0.9500 . ?
C48 C49 1.400(13) . ?
C38 H38A 0.9800 . ?
C38 H38B 0.9800 . ?
C38 H38C 0.9800 . ?
C71 H71 0.9500 . ?
C71 C70 1.401(10) . ?
C71 C72 1.395(10) . ?
C146 H146 0.9500 . ?
C146 C147 1.406(11) . ?
C121 C122 1.386(12) . ?
C121 C126 1.397(13) . ?
C121 B1 1.651(11) . ?
C87 H87 0.9500 . ?
C2 H2 0.9500 . ?
C2 C3 1.381(11) . ?
C82 C89 1.548(10) . ?
C82 C90 1.544(9) . ?
C114 H114 0.9500 . ?
C114 C113 1.388(11) . ?
C114 C109 1.403(11) . ?
C81 H81 0.9500 . ?
C81 C80 1.399(10) . ?
C75 H75 0.9500 . ?
C75 C70 1.384(11) . ?
C75 C74 1.403(11) . ?
C28 H28 0.9500 . ?
C28 C27 1.365(11) . ?
C119 H119 0.9500 . ?
C119 C120 1.389(10) . ?
C119 C118 1.397(12) . ?
C127 C128 1.385(10) . ?
C127 C132 1.391(12) . ?
C127 B2 1.658(11) . ?
C148 H148 0.9500 . ?
C148 C149 1.369(13) . ?
C148 C147 1.395(13) . ?
C120 H120 0.9500 . ?
C120 C115 1.407(11) . ?
C13 C14 1.388(12) . ?
C13 C18 1.382(13) . ?
C149 H149 0.9500 . ?
C149 C150 1.404(10) . ?
C85 C84 1.377(9) . ?
C80 H80 0.9500 . ?
C101 H101 0.9500 . ?
C101 C102 1.359(12) . ?
C53 H53 0.9500 . ?
C53 C52 1.388(9) . ?
C31 C32 1.398(11) . ?
C74 H74 0.9500 . ?
C74 C73 1.379(13) . ?
C115 B1 1.638(10) . ?
C117 H117 0.9500 . ?
C117 C118 1.347(12) . ?
C4 H4 0.9500 . ?
C4 C3 1.379(11) . ?
C52 C63 1.483(9) . ?
C118 H118 0.9500 . ?
C113 H113 0.9500 . ?
C113 C112 1.380(12) . ?
C151 C152 1.491(15) . ?
C151 C153 1.500(14) . ?
C129 H129 0.9500 . ?
C129 C130 1.362(14) . ?
C129 C128 1.402(12) . ?
C60 H60 0.9500 . ?
C60 C59 1.388(10) . ?
C98 H98 0.9500 . ?
C98 C99 1.384(11) . ?
C110 H110 0.9500 . ?
C110 C111 1.375(11) . ?
C110 C109 1.406(10) . ?
C62 H62A 0.9800 . ?
C62 H62B 0.9800 . ?
C62 H62C 0.9800 . ?
C32 H32 0.9500 . ?
C32 C33 1.384(11) . ?
C58 H58 0.9500 . ?
C58 C59 1.365(10) . ?
C59 H59 0.9500 . ?
C122 H122 0.9500 . ?
C122 C123 1.376(12) . ?
C92 H92 0.9500 . ?
C92 C93 1.389(12) . ?
C33 H33 0.9500 . ?
C89 H89A 0.9800 . ?
C89 H89B 0.9800 . ?
C89 H89C 0.9800 . ?
C27 H27 0.9500 . ?
C112 H112 0.9500 . ?
C112 C111 1.409(12) . ?
C63 H63A 0.9800 . ?
C63 H63B 0.9800 . ?
C63 H63C 0.9800 . ?
C103 C104 1.400(12) . ?
C103 C108 1.410(11) . ?
C103 B1 1.647(10) . ?
C19 C20 1.379(18) . ?
C19 C24 1.401(18) . ?
C111 H111 0.9500 . ?
C109 B1 1.645(11) . ?
C130 H130 0.9500 . ?
C130 C131 1.373(13) . ?
C8 H8 0.9500 . ?
C8 C7 1.375(11) . ?
C90 H90A 0.9800 . ?
C90 H90B 0.9800 . ?
C90 H90C 0.9800 . ?
C44 H44 0.9500 . ?
C3 H3 0.9500 . ?
C102 H102 0.9500 . ?
C99 H99 0.9500 . ?
C147 H147 0.9500 . ?
C140 H140 0.9500 . ?
C140 C141 1.380(13) . ?
C126 H126 0.9500 . ?
C126 C125 1.430(15) . ?
C128 H128 0.9500 . ?
C137 H137 0.9500 . ?
C137 C136 1.376(11) . ?
C137 C138 1.394(11) . ?
C14 H14 0.9500 . ?
C14 C15 1.411(16) . ?
C7 H7 0.9500 . ?
C7 C6 1.389(9) . ?
C49 H49 0.9500 . ?
C49 C50 1.385(12) . ?
C93 H93 0.9500 . ?
C93 C94 1.382(15) . ?
C65 H65 0.9500 . ?
C51 H51 0.9500 . ?
C51 C50 1.380(11) . ?
C104 H104 0.9500 . ?
C104 C105 1.379(13) . ?
C73 H73 0.9500 . ?
C73 C72 1.374(13) . ?
C106 H106 0.9500 . ?
C106 C105 1.393(16) . ?
C106 C107 1.379(16) . ?
C18 H18 0.9500 . ?
C18 C17 1.401(12) . ?
C134 H134 0.9500 . ?
C134 C133 1.395(10) . ?
C134 C135 1.379(11) . ?
C150 H150 0.9500 . ?
C133 C138 1.392(10) . ?
C133 B2 1.649(10) . ?
C136 H136 0.9500 . ?
C136 C135 1.392(11) . ?
C138 H138 0.9500 . ?
C144 H144 0.9500 . ?
C144 C143 1.395(14) . ?
C37 H37A 0.9800 . ?
C37 H37B 0.9800 . ?
C37 H37C 0.9800 . ?
C72 H72 0.9500 . ?
C105 H105 0.9500 . ?
C50 H50 0.9500 . ?
C132 H132 0.9500 . ?
C132 C131 1.403(12) . ?
C96 H96 0.9500 . ?
C96 C95 1.411(11) . ?
C108 H108 0.9500 . ?
C108 C107 1.369(13) . ?
C141 H141 0.9500 . ?
C141 C142 1.394(15) . ?
C107 H107 0.9500 . ?
C135 H135 0.9500 . ?
C12 H12A 0.9800 . ?
C12 H12B 0.9800 . ?
C12 H12C 0.9800 . ?
C131 H131 0.9500 . ?
C20 H20 0.9500 . ?
C20 C21 1.382(14) . ?
C94 H94 0.9500 . ?
C94 C95 1.381(15) . ?
C123 H123 0.9500 . ?
C123 C124 1.376(18) . ?
C152 H15A 0.9800 . ?
C152 H15B 0.9800 . ?
C152 H15C 0.9800 . ?
C95 H95 0.9500 . ?
C125 H125 0.9500 . ?
C125 C124 1.358(18) . ?
C142 H142 0.9500 . ?
C142 C143 1.382(16) . ?
C124 H124 0.9500 . ?
C143 H143 0.9500 . ?
C17 H17 0.9500 . ?
C17 C16 1.34(2) . ?
C24 H24 0.9500 . ?
C24 C23 1.393(14) . ?
C15 H15 0.9500 . ?
C15 C16 1.39(2) . ?
C153 H15D 0.9800 . ?
C153 H15E 0.9800 . ?
C153 H15F 0.9800 . ?
C16 H16 0.9500 . ?
C21 H21 0.9500 . ?
C21 C22 1.353(17) . ?
C22 H22 0.9500 . ?
C22 C23 1.441(18) . ?
C23 H23 0.9500 . ?
C154 C155 1.476(7) . ?
C154 O4 1.19(2) . ?
C154 C156 1.475(7) . ?
C155 H15G 0.9598 . ?
C155 H15H 0.9601 . ?
C155 H15I 0.9599 . ?
C156 H15J 0.9600 . ?
C156 H15K 0.9600 . ?
C156 H15L 0.9600 . ?

loop_
_geom_torsion_atom_site_label_1
_geom_torsion_atom_site_label_2
_geom_torsion_atom_site_label_3
_geom_torsion_atom_site_label_4
_geom_torsion
_geom_torsion_site_symmetry_1
_geom_torsion_site_symmetry_2
_geom_torsion_site_symmetry_3
_geom_torsion_site_symmetry_4
_geom_torsion_publ_flag
Cu1 P2 C40 C41 166.1(5) . . . . ?
Cu1 P2 C40 C45 -13.5(6) . . . . ?
Cu1 P2 C35 C34 129.0(5) . . . . ?
Cu1 P2 C35 C36 -46.7(5) . . . . ?
Cu1 P2 C46 C47 -75.1(6) . . . . ?
Cu1 P2 C46 C51 99.9(6) . . . . ?
Cu1 P1 C25 C39 32.2(5) . . . . ?
Cu1 P1 C25 C26 -148.4(5) . . . . ?
Cu1 P1 C13 C14 -84.8(7) . . . . ?
Cu1 P1 C13 C18 79.9(6) . . . . ?
Cu1 P1 C19 C20 -27.8(11) . . . . ?
Cu1 P1 C19 C24 158.4(8) . . . . ?
Cu1 N1 C5 C4 169.8(6) . . . . ?
Cu1 N1 C5 C6 -9.7(8) . . . . ?
Cu1 N1 C1 C2 -169.6(6) . . . . ?
Cu1 N1 C1 C12 10.7(10) . . . . ?
Cu1 N2 C10 C11 -12.0(10) . . . . ?
Cu1 N2 C10 C9 169.2(5) . . . . ?
Cu1 N2 C6 C5 8.1(7) . . . . ?
Cu1 N2 C6 C7 -171.4(6) . . . . ?
Cu2 P3 C76 C77 49.2(5) . . . . ?
Cu2 P3 C76 C81 -126.0(4) . . . . ?
Cu2 P3 C64 C69 -168.5(5) . . . . ?
Cu2 P3 C64 C65 11.3(6) . . . . ?
Cu2 P3 C70 C71 84.4(6) . . . . ?
Cu2 P3 C70 C75 -95.6(5) . . . . ?
Cu2 P4 C97 C98 116.2(6) . . . . ?
Cu2 P4 C97 C102 -59.5(6) . . . . ?
Cu2 P4 C91 C92 150.2(5) . . . . ?
Cu2 P4 C91 C96 -33.9(7) . . . . ?
Cu2 P4 C85 C86 136.3(5) . . . . ?
Cu2 P4 C85 C84 -42.7(6) . . . . ?
Cu2 N4 C61 C60 168.6(5) . . . . ?
Cu2 N4 C61 C62 -12.0(9) . . . . ?
Cu2 N4 C57 C56 12.4(7) . . . . ?
Cu2 N4 C57 C58 -168.3(5) . . . . ?
Cu2 N3 C56 C55 169.9(5) . . . . ?
Cu2 N3 C56 C57 -11.3(7) . . . . ?
Cu2 N3 C52 C53 -168.4(5) . . . . ?
Cu2 N3 C52 C63 10.8(9) . . . . ?
P2 C40 C41 C42 -179.1(5) . . . . ?
P2 C40 C45 C44 -179.7(5) . . . . ?
P2 C35 C36 O1 -2.9(7) . . . . ?
P2 C35 C36 C31 177.2(5) . . . . ?
P2 C46 C47 C48 174.8(6) . . . . ?
P2 C46 C51 C50 -175.3(6) . . . . ?
P3 C76 C77 O2 3.3(7) . . . . ?
P3 C76 C77 C78 -176.8(5) . . . . ?
P3 C76 C81 C80 175.1(5) . . . . ?
P3 C64 C65 C66 -178.7(5) . . . . ?
P4 C97 C98 C99 -174.7(6) . . . . ?
P4 C97 C102 C101 176.3(6) . . . . ?
P4 C91 C92 C93 172.9(7) . . . . ?
P4 C91 C96 C95 -175.5(7) . . . . ?
P4 C85 C84 O2 -5.6(8) . . . . ?
P4 C85 C84 C83 175.8(5) . . . . ?
P1 C25 C26 C27 -179.7(5) . . . . ?
P1 C13 C14 C15 165.7(7) . . . . ?
P1 C13 C18 C17 -165.2(7) . . . . ?
P1 C19 C20 C21 -173.6(9) . . . . ?
P1 C19 C24 C23 175.7(9) . . . . ?
O1 C39 C29 C30 -11.6(9) . . . . ?
O1 C39 C29 C28 169.9(6) . . . . ?
O1 C39 C25 P1 7.7(7) . . . . ?
O1 C39 C25 C26 -171.8(6) . . . . ?
O1 C36 C31 C30 -1.0(9) . . . . ?
O1 C36 C31 C32 180.0(5) . . . . ?
N4 C61 C60 C59 -0.2(11) . . . . ?
N4 C57 C58 C59 -2.9(11) . . . . ?
N1 C5 C4 C3 1.3(12) . . . . ?
N1 C5 C6 N2 0.9(9) . . . . ?
N1 C5 C6 C7 -179.6(7) . . . . ?
N1 C1 C2 C3 0.9(13) . . . . ?
N2 C10 C9 C8 0.5(11) . . . . ?
N3 C56 C55 C54 -0.3(11) . . . . ?
N3 C56 C57 N4 -0.9(9) . . . . ?
N3 C56 C57 C58 179.8(6) . . . . ?
C78 C79 C80 C81 0.0(10) . . . . ?
C88 C83 C82 C78 -149.4(7) . . . . ?
C88 C83 C82 C89 -25.4(10) . . . . ?
C88 C83 C82 C90 93.9(8) . . . . ?
C88 C83 C84 O2 -175.4(6) . . . . ?
C88 C83 C84 C85 3.2(10) . . . . ?
C76 P3 C64 C69 68.3(6) . . . . ?
C76 P3 C64 C65 -111.9(5) . . . . ?
C76 P3 C70 C71 -149.5(5) . . . . ?
C76 P3 C70 C75 30.5(6) . . . . ?
C76 C81 C80 C79 0.8(10) . . . . ?
C56 N3 C52 C53 1.1(10) . . . . ?
C56 N3 C52 C63 -179.7(6) . . . . ?
C56 C55 C54 C53 1.4(11) . . . . ?
C56 C57 C58 C59 176.3(7) . . . . ?
C68 C69 C64 P3 179.0(5) . . . . ?
C68 C69 C64 C65 -0.8(10) . . . . ?
C77 O2 C84 C83 -37.3(8) . . . . ?
C77 O2 C84 C85 144.1(6) . . . . ?
C77 C78 C79 C80 -1.2(9) . . . . ?
C77 C78 C82 C83 -37.8(7) . . . . ?
C77 C78 C82 C89 -161.0(6) . . . . ?
C77 C78 C82 C90 79.3(7) . . . . ?
C77 C76 C81 C80 -0.2(9) . . . . ?
C39 O1 C36 C35 154.0(5) . . . . ?
C39 O1 C36 C31 -26.2(8) . . . . ?
C39 C29 C28 C27 4.1(10) . . . . ?
C39 C25 C26 C27 -0.3(10) . . . . ?
C5 N1 C1 C2 0.1(11) . . . . ?
C5 N1 C1 C12 -179.7(7) . . . . ?
C5 C4 C3 C2 -0.3(14) . . . . ?
C97 P4 C91 C92 25.0(7) . . . . ?
C97 P4 C91 C96 -159.1(6) . . . . ?
C97 P4 C85 C86 -101.1(6) . . . . ?
C97 P4 C85 C84 80.0(6) . . . . ?
C97 C98 C99 C100 -0.6(12) . . . . ?
C86 C85 C84 O2 175.4(6) . . . . ?
C86 C85 C84 C83 -3.2(10) . . . . ?
C55 C56 C57 N4 177.9(6) . . . . ?
C55 C56 C57 C58 -1.3(10) . . . . ?
C55 C54 C53 C52 -1.3(12) . . . . ?
C61 N4 C57 C56 -174.3(6) . . . . ?
C61 N4 C57 C58 4.9(10) . . . . ?
C61 C60 C59 C58 2.2(12) . . . . ?
C57 N4 C61 C60 -3.4(10) . . . . ?
C57 N4 C61 C62 176.0(6) . . . . ?
C57 C56 C55 C54 -179.1(7) . . . . ?
C57 C58 C59 C60 -0.7(12) . . . . ?
C30 C29 C28 C27 -174.4(6) . . . . ?
C30 C31 C32 C33 -180.0(6) . . . . ?
C69 C68 C67 C66 0.3(10) . . . . ?
C69 C64 C65 C66 1.1(10) . . . . ?
C40 P2 C35 C34 4.1(6) . . . . ?
C40 P2 C35 C36 -171.6(5) . . . . ?
C40 P2 C46 C47 52.9(6) . . . . ?
C40 P2 C46 C51 -132.2(6) . . . . ?
C40 C45 C44 C43 -1.0(10) . . . . ?
C10 N2 C6 C5 178.3(6) . . . . ?
C10 N2 C6 C7 -1.2(10) . . . . ?
C10 C9 C8 C7 -1.1(12) . . . . ?
C1 N1 C5 C4 -1.2(10) . . . . ?
C1 N1 C5 C6 179.3(6) . . . . ?
C1 C2 C3 C4 -0.8(13) . . . . ?
C34 C35 C36 O1 -178.9(5) . . . . ?
C34 C35 C36 C31 1.2(9) . . . . ?
C29 C39 C25 P1 -174.3(5) . . . . ?
C29 C39 C25 C26 6.3(9) . . . . ?
C29 C30 C31 C36 19.2(8) . . . . ?
C29 C30 C31 C32 -161.8(6) . . . . ?
C29 C28 C27 C26 1.5(11) . . . . ?
C54 C53 C52 N3 0.0(11) . . . . ?
C54 C53 C52 C63 -179.1(7) . . . . ?
C25 P1 C13 C14 151.2(7) . . . . ?
C25 P1 C13 C18 -44.1(7) . . . . ?
C25 P1 C19 C20 103.1(9) . . . . ?
C25 P1 C19 C24 -70.7(10) . . . . ?
C25 C39 C29 C30 170.4(6) . . . . ?
C25 C39 C29 C28 -8.1(9) . . . . ?
C25 C26 C27 C28 -3.5(11) . . . . ?
C83 C88 C87 C86 -0.8(11) . . . . ?
C116 C115 B1 C121 -108.6(7) . . . . ?
C116 C115 B1 C103 129.4(7) . . . . ?
C116 C115 B1 C109 12.0(9) . . . . ?
C116 C117 C118 C119 0.3(10) . . . . ?
C67 C68 C69 C64 0.1(10) . . . . ?
C67 C66 C65 C64 -0.7(10) . . . . ?
C91 P4 C97 C98 -114.6(6) . . . . ?
C91 P4 C97 C102 69.7(6) . . . . ?
C91 P4 C85 C86 6.8(7) . . . . ?
C91 P4 C85 C84 -172.1(5) . . . . ?
C91 C92 C93 C94 3.6(14) . . . . ?
C91 C96 C95 C94 1.1(15) . . . . ?
C35 P2 C40 C41 -70.7(6) . . . . ?
C35 P2 C40 C45 109.7(5) . . . . ?
C35 P2 C46 C47 161.5(6) . . . . ?
C35 P2 C46 C51 -23.5(7) . . . . ?
C35 C34 C33 C32 0.0(10) . . . . ?
C35 C36 C31 C30 178.8(6) . . . . ?
C35 C36 C31 C32 -0.2(9) . . . . ?
C46 P2 C40 C41 35.3(6) . . . . ?
C46 P2 C40 C45 -144.3(5) . . . . ?
C46 P2 C35 C34 -102.8(6) . . . . ?
C46 P2 C35 C36 81.4(5) . . . . ?
C46 C47 C48 C49 0.4(11) . . . . ?
C46 C51 C50 C49 1.0(13) . . . . ?
C42 C43 C44 C45 0.1(10) . . . . ?
C43 C42 C41 C40 -1.3(10) . . . . ?
C139 C140 C141 C142 0.7(10) . . . . ?
C139 C144 C143 C142 2.2(11) . . . . ?
C47 C46 C51 C50 -0.2(11) . . . . ?
C47 C48 C49 C50 0.4(12) . . . . ?
C100 C101 C102 C97 -2.2(12) . . . . ?
C79 C78 C77 O2 -178.1(5) . . . . ?
C79 C78 C77 C76 1.9(9) . . . . ?
C79 C78 C82 C83 147.0(6) . . . . ?
C79 C78 C82 C89 23.8(9) . . . . ?
C79 C78 C82 C90 -95.9(7) . . . . ?
C11 C10 C9 C8 -178.3(8) . . . . ?
C41 C40 C45 C44 0.7(10) . . . . ?
C41 C42 C43 C44 1.0(10) . . . . ?
C36 O1 C39 C29 32.3(8) . . . . ?
C36 O1 C39 C25 -149.6(6) . . . . ?
C36 C31 C32 C33 -1.0(9) . . . . ?
C9 C8 C7 C6 0.5(12) . . . . ?
C145 C146 C147 C148 -0.2(13) . . . . ?
C45 C40 C41 C42 0.5(10) . . . . ?
C64 P3 C76 C77 173.1(4) . . . . ?
C64 P3 C76 C81 -2.2(5) . . . . ?
C64 P3 C70 C71 -42.6(6) . . . . ?
C64 P3 C70 C75 137.4(6) . . . . ?
C48 C49 C50 C51 -1.0(13) . . . . ?
C38 C30 C29 C39 -135.2(6) . . . . ?
C38 C30 C29 C28 43.2(9) . . . . ?
C38 C30 C31 C36 139.6(6) . . . . ?
C38 C30 C31 C32 -41.4(8) . . . . ?
C146 C145 C150 C149 -1.1(10) . . . . ?
C146 C145 B2 C139 -138.2(7) . . . . ?
C146 C145 B2 C127 -16.6(9) . . . . ?
C146 C145 B2 C133 101.4(8) . . . . ?
C121 C122 C123 C124 0.8(13) . . . . ?
C121 C126 C125 C124 -2.1(14) . . . . ?
C87 C88 C83 C82 -177.8(7) . . . . ?
C87 C88 C83 C84 -1.1(10) . . . . ?
C87 C86 C85 P4 -177.8(6) . . . . ?
C87 C86 C85 C84 1.1(10) . . . . ?
C82 C78 C77 O2 6.2(8) . . . . ?
C82 C78 C77 C76 -173.8(5) . . . . ?
C82 C78 C79 C80 174.1(6) . . . . ?
C82 C83 C84 O2 1.7(9) . . . . ?
C82 C83 C84 C85 -179.8(6) . . . . ?
C114 C113 C112 C111 -1.3(10) . . . . ?
C114 C109 B1 C121 175.1(6) . . . . ?
C114 C109 B1 C115 58.8(8) . . . . ?
C114 C109 B1 C103 -63.8(7) . . . . ?
C81 C76 C77 O2 178.8(5) . . . . ?
C81 C76 C77 C78 -1.3(8) . . . . ?
C75 C74 C73 C72 -0.7(12) . . . . ?
C70 P3 C76 C77 -81.5(5) . . . . ?
C70 P3 C76 C81 103.3(5) . . . . ?
C70 P3 C64 C69 -37.6(6) . . . . ?
C70 P3 C64 C65 142.2(5) . . . . ?
C70 C71 C72 C73 -0.7(11) . . . . ?
C70 C75 C74 C73 -0.2(11) . . . . ?
C119 C120 C115 C116 -1.7(10) . . . . ?
C119 C120 C115 B1 -177.4(6) . . . . ?
C127 C132 C131 C130 0.0(13) . . . . ?
C148 C149 C150 C145 -0.3(11) . . . . ?
C120 C119 C118 C117 -0.6(10) . . . . ?
C120 C115 B1 C121 66.7(8) . . . . ?
C120 C115 B1 C103 -55.3(9) . . . . ?
C120 C115 B1 C109 -172.7(6) . . . . ?
C13 P1 C25 C39 148.2(5) . . . . ?
C13 P1 C25 C26 -32.4(6) . . . . ?
C13 P1 C19 C20 -147.5(9) . . . . ?
C13 P1 C19 C24 38.7(11) . . . . ?
C13 C14 C15 C16 -0.5(14) . . . . ?
C13 C18 C17 C16 0.1(15) . . . . ?
C149 C148 C147 C146 -1.3(13) . . . . ?
C85 P4 C97 C98 -9.9(7) . . . . ?
C85 P4 C97 C102 174.4(6) . . . . ?
C85 P4 C91 C92 -81.1(6) . . . . ?
C85 P4 C91 C96 94.8(6) . . . . ?
C85 C86 C87 C88 0.8(11) . . . . ?
C101 C100 C99 C98 -1.2(13) . . . . ?
C31 C30 C29 C39 -13.0(8) . . . . ?
C31 C30 C29 C28 165.4(6) . . . . ?
C31 C32 C33 C34 1.0(10) . . . . ?
C74 C75 C70 P3 -179.5(6) . . . . ?
C74 C75 C70 C71 0.5(10) . . . . ?
C74 C73 C72 C71 1.1(12) . . . . ?
C115 C116 C117 C118 -0.7(10) . . . . ?
C117 C116 C115 C120 1.3(9) . . . . ?
C117 C116 C115 B1 176.9(6) . . . . ?
C4 C5 C6 N2 -178.6(7) . . . . ?
C4 C5 C6 C7 0.9(11) . . . . ?
C52 N3 C56 C55 -0.9(10) . . . . ?
C52 N3 C56 C57 177.9(6) . . . . ?
C118 C119 C120 C115 1.4(11) . . . . ?
C113 C114 C109 C110 1.2(9) . . . . ?
C113 C114 C109 B1 176.3(6) . . . . ?
C113 C112 C111 C110 0.8(10) . . . . ?
C129 C130 C131 C132 0.7(12) . . . . ?
C98 C97 C102 C101 0.4(11) . . . . ?
C110 C109 B1 C121 -10.3(9) . . . . ?
C110 C109 B1 C115 -126.6(7) . . . . ?
C110 C109 B1 C103 110.7(7) . . . . ?
C62 C61 C60 C59 -179.5(7) . . . . ?
C84 O2 C77 C78 33.2(7) . . . . ?
C84 O2 C77 C76 -146.8(5) . . . . ?
C84 C83 C82 C78 34.0(8) . . . . ?
C84 C83 C82 C89 158.0(6) . . . . ?
C84 C83 C82 C90 -82.7(8) . . . . ?
C122 C121 C126 C125 1.5(11) . . . . ?
C122 C121 B1 C115 61.5(8) . . . . ?
C122 C121 B1 C103 -176.1(6) . . . . ?
C122 C121 B1 C109 -60.2(8) . . . . ?
C122 C123 C124 C125 -1.2(13) . . . . ?
C92 C91 C96 C95 0.5(13) . . . . ?
C92 C93 C94 C95 -1.9(15) . . . . ?
C33 C34 C35 P2 -176.8(5) . . . . ?
C33 C34 C35 C36 -1.1(9) . . . . ?
C103 C104 C105 C106 2.2(16) . . . . ?
C103 C108 C107 C106 -1.6(15) . . . . ?
C19 P1 C25 C39 -102.3(6) . . . . ?
C19 P1 C25 C26 77.1(7) . . . . ?
C19 P1 C13 C14 46.0(8) . . . . ?
C19 P1 C13 C18 -149.2(7) . . . . ?
C19 C20 C21 C22 1.3(18) . . . . ?
C19 C24 C23 C22 -5.5(16) . . . . ?
C111 C110 C109 C114 -1.8(9) . . . . ?
C111 C110 C109 B1 -176.6(6) . . . . ?
C109 C114 C113 C112 0.3(10) . . . . ?
C109 C110 C111 C112 0.8(10) . . . . ?
C130 C129 C128 C127 -3.2(12) . . . . ?
C8 C7 C6 N2 0.6(11) . . . . ?
C8 C7 C6 C5 -178.9(7) . . . . ?
C102 C97 C98 C99 1.0(11) . . . . ?
C99 C100 C101 C102 2.6(13) . . . . ?
C147 C148 C149 C150 1.5(11) . . . . ?
C140 C139 C144 C143 -2.1(10) . . . . ?
C140 C139 B2 C145 -130.7(6) . . . . ?
C140 C139 B2 C127 108.8(7) . . . . ?
C140 C139 B2 C133 -9.9(8) . . . . ?
C140 C141 C142 C143 -0.7(11) . . . . ?
C126 C121 C122 C123 -1.0(11) . . . . ?
C126 C121 B1 C115 -110.7(8) . . . . ?
C126 C121 B1 C103 11.7(10) . . . . ?
C126 C121 B1 C109 127.6(7) . . . . ?
C126 C125 C124 C123 1.9(15) . . . . ?
C128 C127 C132 C131 -2.2(11) . . . . ?
C128 C127 B2 C139 27.0(9) . . . . ?
C128 C127 B2 C145 -92.6(8) . . . . ?
C128 C127 B2 C133 147.4(7) . . . . ?
C128 C129 C130 C131 0.8(12) . . . . ?
C137 C136 C135 C134 -0.2(13) . . . . ?
C14 C13 C18 C17 -0.5(12) . . . . ?
C14 C15 C16 C17 0.0(16) . . . . ?
C93 C94 C95 C96 -0.4(15) . . . . ?
C6 N2 C10 C11 179.4(7) . . . . ?
C6 N2 C10 C9 0.6(10) . . . . ?
C6 C5 C4 C3 -179.3(8) . . . . ?
C65 C66 C67 C68 0.0(10) . . . . ?
C51 C46 C47 C48 -0.5(10) . . . . ?
C104 C103 C108 C107 2.0(13) . . . . ?
C104 C103 B1 C121 -129.8(8) . . . . ?
C104 C103 B1 C115 -12.7(10) . . . . ?
C104 C103 B1 C109 109.9(8) . . . . ?
C18 C13 C14 C15 0.8(12) . . . . ?
C18 C17 C16 C15 0.2(16) . . . . ?
C134 C133 C138 C137 1.0(12) . . . . ?
C134 C133 B2 C139 73.2(9) . . . . ?
C134 C133 B2 C145 -167.5(7) . . . . ?
C134 C133 B2 C127 -48.0(9) . . . . ?
C150 C145 C146 C147 1.3(11) . . . . ?
C150 C145 B2 C139 43.5(8) . . . . ?
C150 C145 B2 C127 165.1(6) . . . . ?
C150 C145 B2 C133 -76.9(8) . . . . ?
C133 C134 C135 C136 1.7(14) . . . . ?
C136 C137 C138 C133 0.3(14) . . . . ?
C138 C137 C136 C135 -0.7(13) . . . . ?
C138 C133 B2 C139 -106.8(8) . . . . ?
C138 C133 B2 C145 12.5(10) . . . . ?
C138 C133 B2 C127 132.0(7) . . . . ?
C144 C139 C140 C141 0.6(9) . . . . ?
C144 C139 B2 C145 46.5(8) . . . . ?
C144 C139 B2 C127 -74.0(8) . . . . ?
C144 C139 B2 C133 167.2(6) . . . . ?
C37 C30 C29 C39 106.2(7) . . . . ?
C37 C30 C29 C28 -75.4(8) . . . . ?
C37 C30 C31 C36 -100.8(7) . . . . ?
C37 C30 C31 C32 78.2(8) . . . . ?
C72 C71 C70 P3 179.9(5) . . . . ?
C72 C71 C70 C75 -0.1(10) . . . . ?
C105 C106 C107 C108 1.4(15) . . . . ?
C132 C127 C128 C129 3.8(11) . . . . ?
C132 C127 B2 C139 -153.0(7) . . . . ?
C132 C127 B2 C145 87.4(8) . . . . ?
C132 C127 B2 C133 -32.6(9) . . . . ?
C96 C91 C92 C93 -2.9(12) . . . . ?
C108 C103 C104 C105 -2.2(13) . . . . ?
C108 C103 B1 C121 58.9(9) . . . . ?
C108 C103 B1 C115 176.0(7) . . . . ?
C108 C103 B1 C109 -61.4(8) . . . . ?
C141 C142 C143 C144 -0.7(11) . . . . ?
C107 C106 C105 C104 -1.6(16) . . . . ?
C135 C134 C133 C138 -2.0(12) . . . . ?
C135 C134 C133 B2 178.0(8) . . . . ?
C12 C1 C2 C3 -179.4(9) . . . . ?
C20 C19 C24 C23 2.0(17) . . . . ?
C20 C21 C22 C23 -5.0(17) . . . . ?
B2 C139 C140 C141 178.0(6) . . . . ?
B2 C139 C144 C143 -179.5(6) . . . . ?
B2 C145 C146 C147 -177.1(7) . . . . ?
B2 C145 C150 C149 177.4(7) . . . . ?
B2 C127 C128 C129 -176.2(7) . . . . ?
B2 C127 C132 C131 177.8(7) . . . . ?
B2 C133 C138 C137 -179.0(8) . . . . ?
B1 C121 C122 C123 -173.9(7) . . . . ?
B1 C121 C126 C125 174.1(7) . . . . ?
B1 C103 C104 C105 -173.9(9) . . . . ?
B1 C103 C108 C107 174.0(8) . . . . ?
C24 C19 C20 C21 0.2(18) . . . . ?
C21 C22 C23 C24 7.2(17) . . . . ?

loop_
_twin_individual_id
_twin_individual_mass_fraction_refined
1 0.90(3)
2 0.10(3)
